data_4131906
loop_
_publ_author_name
'Morita, Takaumi'
'Damjanovi\'c, Marko'
'Katoh, Keiichi'
'Kitagawa, Yasutaka'
'Yasuda, Nobuhiro'
'Lan, Yanhua'
'Wernsdorfer, Wolfgang'
'Breedlove, Brian K.'
'Enders, Markus'
'Yamashita, Masahiro'

_publ_section_title
;
 Comparison of the Magnetic Anisotropy and Spin Relaxation Phenomenon of
 Dinuclear Terbium(III) Phthalocyaninato Single-Molecule Magnets Using the
 Geometric Spin Arrangement.
;
_journal_issue 8
_journal_name_full 'Journal of the American Chemical Society'
_journal_page_first 2995
_journal_page_last 3007
_journal_paper_doi 10.1021/jacs.7b12667
_journal_volume 140
_journal_year 2018
_chemical_formula_moiety 'C234 H282 N32 O28 Tb2, 5.652(C H Cl3), 10.376(C H4 O)'
_chemical_formula_sum 'C250.03 H329.15 Cl16.96 N32 O38.38 Tb2'
_chemical_formula_weight 5316.10
_chemical_melting_point ?
_space_group_crystal_system triclinic
_space_group_IT_number 2
_space_group_name_Hall '-P 1'
_space_group_name_H-M_alt 'P -1'
_atom_sites_solution_hydrogens geom
_atom_sites_solution_primary direct
_atom_sites_solution_secondary difmap
_audit_creation_method SHELXL-2014/7
_cell_angle_alpha 64.5031(12)
_cell_angle_beta 88.2550(14)
_cell_angle_gamma 75.2468(12)
_cell_formula_units_Z 1
_cell_length_a 17.3755(7)
_cell_length_b 19.9053(7)
_cell_length_c 22.8678(9)
_cell_measurement_reflns_used 91870
_cell_measurement_temperature 100(2)
_cell_measurement_theta_max 28.078
_cell_measurement_theta_min 1.338
_cell_volume 6875.1(5)
_computing_cell_refinement 'Rapid Auto(Rigaku)'
_computing_data_collection 'Rapid Auto(Rigaku)'
_computing_data_reduction 'Rapid Auto(Rigaku)'
_computing_structure_refinement 'SHELXL-2014/7 (Sheldrick, 2014)'
_computing_structure_solution 'SHELXS-97 (Sheldrick, 1990)'
_diffrn_ambient_temperature 100(2)
_diffrn_detector_area_resol_mean 29
_diffrn_measured_fraction_theta_full 0.998
_diffrn_measured_fraction_theta_max 0.998
_diffrn_measurement_device_type 'Rigaku Saturn 724'
_diffrn_measurement_method 'Oscillation Photograph'
_diffrn_radiation_monochromator 'Si(111) Channel Cut'
_diffrn_radiation_source 'synchrotron radiation SPring-8 BL40XU'
_diffrn_radiation_type Synchrotron
_diffrn_radiation_wavelength 0.78132
_diffrn_reflns_av_R_equivalents 0.0805
_diffrn_reflns_av_unetI/netI 0.0924
_diffrn_reflns_Laue_measured_fraction_full 0.998
_diffrn_reflns_Laue_measured_fraction_max 0.998
_diffrn_reflns_limit_h_max 20
_diffrn_reflns_limit_h_min -20
_diffrn_reflns_limit_k_max 23
_diffrn_reflns_limit_k_min -23
_diffrn_reflns_limit_l_max 27
_diffrn_reflns_limit_l_min -27
_diffrn_reflns_number 91870
_diffrn_reflns_point_group_measured_fraction_full 0.998
_diffrn_reflns_point_group_measured_fraction_max 0.998
_diffrn_reflns_theta_full 27.956
_diffrn_reflns_theta_max 28.078
_diffrn_reflns_theta_min 1.338
_exptl_absorpt_coefficient_mu 0.950
_exptl_absorpt_correction_T_max 1.000
_exptl_absorpt_correction_T_min 0.519
_exptl_absorpt_correction_type multi-scan
_exptl_absorpt_process_details 'ABSCOR (T.Higashi, 2001)'
_exptl_crystal_colour black
_exptl_crystal_density_diffrn 1.284
_exptl_crystal_density_meas ?
_exptl_crystal_description plate
_exptl_crystal_F_000 2779
_exptl_crystal_size_max 0.370
_exptl_crystal_size_mid 0.228
_exptl_crystal_size_min 0.033
_refine_diff_density_max 2.963
_refine_diff_density_min -1.190
_refine_diff_density_rms 0.142
_refine_ls_extinction_coef 0.0037(4)
_refine_ls_extinction_expression Fc^*^=kFc[1+0.001xFc^2^\l^3^/sin(2\q)]^-1/4^
_refine_ls_extinction_method 'SHELXL-2014/7 (Sheldrick 2014'
_refine_ls_goodness_of_fit_ref 1.030
_refine_ls_hydrogen_treatment mixed
_refine_ls_matrix_type full
_refine_ls_number_parameters 1481
_refine_ls_number_reflns 25143
_refine_ls_number_restraints 8
_refine_ls_restrained_S_all 1.029
_refine_ls_R_factor_all 0.1570
_refine_ls_R_factor_gt 0.1202
_refine_ls_shift/su_max 0.001
_refine_ls_shift/su_mean <0.001
_refine_ls_structure_factor_coef Fsqd
_refine_ls_weighting_details 'w=1/[\s^2^(Fo^2^)+(0.1690P)^2^+38.0415P] where P=(Fo^2^+2Fc^2^)/3'
_refine_ls_weighting_scheme calc
_refine_ls_wR_factor_gt 0.2924
_refine_ls_wR_factor_ref 0.3215
_reflns_Friedel_coverage 0.000
_reflns_number_gt 17695
_reflns_number_total 25143
_reflns_threshold_expression 'I > 2\s(I)'
_cod_data_source_file ja7b12667_si_002.cif
_cod_data_source_block shelxl
_cod_depositor_comments
;
The following automatic conversions were performed:

data item '_chemical_melting_point' value 'not measured' was changed
to '?' -- the value is undefined or not given.

data item '_exptl_crystal_density_meas' value 'not measured' was
changed to '?' -- the value is perceived as not measured.

Automatic conversion script
Id: cif_fix_values 6909 2019-04-08 15:41:33Z antanas 
;
_cod_database_code 4131906
_shelx_shelxl_version_number 2014/7
_shelx_space_group_comment
;
The symmetry employed for this shelxl refinement is uniquely defined
by the following loop, which should always be used as a source of
symmetry information in preference to the above space-group names.
They are only intended as comments.
;
_shelx_estimated_absorpt_t_min 0.720
_shelx_estimated_absorpt_t_max 0.969

loop_
_space_group_symop_operation_xyz
'x, y, z'
'-x, -y, -z'

loop_
_atom_site_label
_atom_site_type_symbol
_atom_site_fract_x
_atom_site_fract_y
_atom_site_fract_z
_atom_site_U_iso_or_equiv
_atom_site_adp_type
_atom_site_occupancy
_atom_site_site_symmetry_order
_atom_site_calc_flag
_atom_site_refinement_flags_posn
_atom_site_refinement_flags_adp
_atom_site_refinement_flags_occupancy
_atom_site_disorder_assembly
_atom_site_disorder_group
Tb1 Tb 0.33794(2) 0.40515(2) 0.52520(2) 0.0459(2) Uani 1 1 d . . . . .
N1 N 0.3066(4) 0.3542(4) 0.4519(4) 0.055(2) Uani 1 1 d . . . . .
N2 N 0.4327(4) 0.2646(4) 0.4576(4) 0.0523(19) Uani 1 1 d D . . . .
N3 N 0.4175(4) 0.2716(4) 0.5611(4) 0.0509(18) Uani 1 1 d . . . . .
N4 N 0.4364(4) 0.2291(4) 0.6773(4) 0.0505(18) Uani 1 1 d D . . . .
N5 N 0.3082(4) 0.3249(4) 0.6339(4) 0.0525(19) Uani 1 1 d . . . . .
N6 N 0.1704(4) 0.3921(5) 0.6344(4) 0.059(2) Uani 1 1 d . . . . .
N7 N 0.1971(4) 0.4053(4) 0.5252(4) 0.057(2) Uani 1 1 d . . . . .
N8 N 0.1683(5) 0.4317(5) 0.4128(5) 0.063(2) Uani 1 1 d . . . . .
N9 N 0.2856(4) 0.5268(4) 0.4307(4) 0.0520(19) Uani 1 1 d . . . . .
N10 N 0.3673(4) 0.5017(4) 0.3502(4) 0.0502(18) Uani 1 1 d . . . . .
N11 N 0.4439(4) 0.4346(4) 0.4564(4) 0.0467(17) Uani 1 1 d . . . . .
N12 N 0.5586(4) 0.3632(4) 0.5372(4) 0.0484(18) Uani 1 1 d D . . . .
N13 N 0.4442(4) 0.4131(4) 0.5843(4) 0.0438(16) Uani 1 1 d . . . . .
N14 N 0.3684(4) 0.4516(4) 0.6612(4) 0.0469(17) Uani 1 1 d . . . . .
N15 N 0.2874(4) 0.5057(4) 0.5590(4) 0.0513(18) Uani 1 1 d . . . . .
N16 N 0.1756(4) 0.5849(4) 0.4763(4) 0.0513(19) Uani 1 1 d D . . . .
O1 O 0.2129(8) 0.4212(6) 0.1804(5) 0.126(4) Uani 1 1 d . . . . .
O2 O 0.3522(8) 0.3253(6) 0.2032(4) 0.126(4) Uani 1 1 d . . . . .
O3 O 0.7064(4) 0.0298(4) 0.5675(4) 0.077(2) Uani 1 1 d . . . . .
O4 O 0.7091(5) 0.0097(4) 0.6865(4) 0.078(2) Uani 1 1 d . . . . .
O5 O 0.3592(7) 0.1979(6) 0.9222(4) 0.121(4) Uani 1 1 d . . . . .
O6 O 0.2206(6) 0.2918(7) 0.8974(5) 0.131(4) Uani 1 1 d . . . . .
O9 O 0.0081(4) 0.7246(4) 0.2334(3) 0.0650(18) Uani 1 1 d . . . . .
O10 O 0.1144(4) 0.6863(4) 0.1655(3) 0.072(2) Uani 1 1 d . . . . .
O11 O 0.6293(4) 0.3881(5) 0.2457(4) 0.072(2) Uani 1 1 d . . . . .
O12 O 0.7290(4) 0.3076(4) 0.3452(3) 0.0651(18) Uani 1 1 d . . . . .
O13 O 0.7291(4) 0.2389(4) 0.7775(4) 0.068(2) Uani 1 1 d . . . . .
O14 O 0.6301(4) 0.2933(5) 0.8398(4) 0.076(2) Uani 1 1 d . . . . .
O15 O 0.1158(4) 0.5903(5) 0.7581(4) 0.078(2) Uani 1 1 d D . . . .
O16 O 0.0083(4) 0.6512(4) 0.6625(4) 0.072(2) Uani 1 1 d . . . . .
C1 C 0.2405(6) 0.3936(5) 0.4065(5) 0.059(3) Uani 1 1 d . . . . .
C2 C 0.2592(6) 0.3851(5) 0.3472(5) 0.060(3) Uani 1 1 d . . . . .
C3 C 0.2162(8) 0.4165(6) 0.2869(7) 0.084(4) Uani 1 1 d . . . . .
H3 H 0.1648 0.4519 0.2781 0.101 Uiso 1 1 calc R U . . .
C4 C 0.2501(9) 0.3950(8) 0.2407(7) 0.093(4) Uani 1 1 d . . . . .
C5 C 0.1297(12) 0.4616(11) 0.1689(9) 0.150(8) Uani 1 1 d . . . . .
H5A H 0.1228 0.5122 0.1695 0.180 Uiso 1 1 calc R U . . .
H5B H 0.1003 0.4314 0.2040 0.180 Uiso 1 1 calc R U . . .
C6 C 0.0961(15) 0.4737(14) 0.1049(11) 0.177(10) Uani 1 1 d . . . . .
H6A H 0.0394 0.5040 0.0971 0.213 Uiso 1 1 calc R U . . .
H6B H 0.1254 0.5042 0.0701 0.213 Uiso 1 1 calc R U . . .
C7 C 0.1008(18) 0.4022(19) 0.1013(13) 0.175(11) Uani 1 1 d . . . . .
H7A H 0.0545 0.4141 0.0710 0.210 Uiso 1 1 calc R U . A 1
H7B H 0.1487 0.3940 0.0781 0.210 Uiso 1 1 calc R U . A 1
C8A C 0.104(3) 0.335(4) 0.147(3) 0.19(3) Uani 0.48(3) 1 d . . P B 1
H8A1 H 0.1066 0.2986 0.1284 0.279 Uiso 0.48(3) 1 calc R U P B 1
H8A2 H 0.1509 0.3177 0.1774 0.279 Uiso 0.48(3) 1 calc R U P B 1
H8A3 H 0.0554 0.3380 0.1702 0.279 Uiso 0.48(3) 1 calc R U P B 1
C8B C 0.054(3) 0.434(3) 0.0300(15) 0.18(2) Uani 0.52(3) 1 d . . P B 2
H8B1 H 0.0533 0.3903 0.0212 0.263 Uiso 0.52(3) 1 calc R U P B 2
H8B2 H -0.0004 0.4637 0.0291 0.263 Uiso 0.52(3) 1 calc R U P B 2
H8B3 H 0.0823 0.4674 -0.0032 0.263 Uiso 0.52(3) 1 calc R U P B 2
C9 C 0.3631(5) 0.3163(5) 0.4271(5) 0.053(2) Uani 1 1 d . . . . .
C10 C 0.3356(6) 0.3347(6) 0.3604(5) 0.065(3) Uani 1 1 d . . . . .
C11 C 0.3707(8) 0.3127(6) 0.3129(6) 0.074(3) Uani 1 1 d . . . . .
H11 H 0.4228 0.2787 0.3209 0.089 Uiso 1 1 calc R U . . .
C12 C 0.3255(9) 0.3431(7) 0.2536(6) 0.091(4) Uani 1 1 d . . . . .
C13 C 0.4148(11) 0.2585(11) 0.2192(9) 0.120(5) Uiso 1 1 d . . . . .
H13A H 0.4051 0.2161 0.2593 0.145 Uiso 1 1 calc R U . . .
H13B H 0.4656 0.2682 0.2274 0.145 Uiso 1 1 calc R U . . .
C14 C 0.4213(18) 0.2345(18) 0.1625(14) 0.207(12) Uiso 1 1 d . . . . .
H14A H 0.4714 0.1939 0.1689 0.249 Uiso 1 1 calc R U . . .
H14B H 0.4195 0.2794 0.1201 0.249 Uiso 1 1 calc R U . . .
C15 C 0.339(2) 0.200(2) 0.1662(18) 0.249(15) Uiso 1 1 d . . . . .
H15A H 0.3412 0.1564 0.2098 0.298 Uiso 1 1 calc R U . . .
H15B H 0.2898 0.2410 0.1611 0.298 Uiso 1 1 calc R U . . .
C16 C 0.332(3) 0.172(3) 0.116(3) 0.41(3) Uiso 1 1 d . . . . .
H16A H 0.2844 0.1534 0.1208 0.609 Uiso 1 1 calc R U . . .
H16B H 0.3282 0.2150 0.0726 0.609 Uiso 1 1 calc R U . . .
H16C H 0.3797 0.1303 0.1214 0.609 Uiso 1 1 calc R U . . .
C17 C 0.4552(5) 0.2434(5) 0.5201(5) 0.053(2) Uani 1 1 d . . . . .
C18 C 0.5265(6) 0.1806(5) 0.5541(5) 0.056(2) Uani 1 1 d . . . . .
C19 C 0.5846(6) 0.1360(6) 0.5334(6) 0.069(3) Uani 1 1 d . . . . .
H19 H 0.5838 0.1439 0.4894 0.083 Uiso 1 1 calc R U . . .
C20 C 0.6453(6) 0.0782(6) 0.5810(6) 0.069(3) Uani 1 1 d . . . . .
C21 C 0.7115(6) 0.0436(6) 0.5013(6) 0.067(3) Uani 1 1 d . . . . .
H21A H 0.7168 0.0965 0.4748 0.080 Uiso 1 1 calc R U . . .
H21B H 0.6625 0.0389 0.4842 0.080 Uiso 1 1 calc R U . . .
C22 C 0.7837(7) -0.0152(6) 0.4978(7) 0.074(3) Uani 1 1 d . . . . .
H22A H 0.7781 -0.0673 0.5269 0.088 Uiso 1 1 calc R U . C 3
H22B H 0.7827 -0.0104 0.4528 0.088 Uiso 1 1 calc R U . C 3
C23A C 0.8615(9) -0.0110(9) 0.5147(8) 0.068(5) Uiso 0.710(18) 1 d . . P D 3
H23A H 0.8688 -0.0290 0.5623 0.081 Uiso 0.710(18) 1 calc R U P D 3
H23B H 0.8635 0.0435 0.4934 0.081 Uiso 0.710(18) 1 calc R U P D 3
C24A C 0.9296(11) -0.0593(11) 0.4944(9) 0.084(5) Uiso 0.710(18) 1 d . . P D 3
H24A H 0.9806 -0.0544 0.5070 0.125 Uiso 0.710(18) 1 calc R U P D 3
H24B H 0.9287 -0.1136 0.5161 0.125 Uiso 0.710(18) 1 calc R U P D 3
H24C H 0.9234 -0.0410 0.4472 0.125 Uiso 0.710(18) 1 calc R U P D 3
C23B C 0.807(4) -0.002(4) 0.431(3) 0.12(2) Uiso 0.290(18) 1 d . . P D 4
H23C H 0.8087 0.0525 0.4072 0.141 Uiso 0.290(18) 1 calc R U P D 4
H23D H 0.7651 -0.0097 0.4082 0.141 Uiso 0.290(18) 1 calc R U P D 4
C24B C 0.886(4) -0.054(4) 0.432(3) 0.14(2) Uiso 0.290(18) 1 d . . P D 4
H24D H 0.8977 -0.0425 0.3866 0.204 Uiso 0.290(18) 1 calc R U P D 4
H24E H 0.9274 -0.0456 0.4535 0.204 Uiso 0.290(18) 1 calc R U P D 4
H24F H 0.8838 -0.1079 0.4545 0.204 Uiso 0.290(18) 1 calc R U P D 4
C25 C 0.4581(5) 0.2267(5) 0.6215(5) 0.045(2) Uani 1 1 d . . . . .
C26 C 0.5273(5) 0.1707(5) 0.6186(5) 0.057(2) Uani 1 1 d . . . . .
C27 C 0.5877(6) 0.1144(6) 0.6645(5) 0.064(3) Uani 1 1 d . . . . .
H27 H 0.5889 0.1081 0.7081 0.076 Uiso 1 1 calc R U . . .
C28 C 0.6459(7) 0.0678(6) 0.6463(5) 0.068(3) Uani 1 1 d . . . . .
C29 C 0.7160(7) 0.0008(6) 0.7518(6) 0.077(3) Uani 1 1 d . . . . .
H29A H 0.6704 -0.0161 0.7751 0.092 Uiso 1 1 calc R U . . .
H29B H 0.7163 0.0505 0.7519 0.092 Uiso 1 1 calc R U . . .
C30 C 0.7938(8) -0.0595(8) 0.7847(7) 0.095(4) Uani 1 1 d . . . . .
H30A H 0.7928 -0.1082 0.7831 0.114 Uiso 1 1 calc R U . . .
H30B H 0.7984 -0.0699 0.8311 0.114 Uiso 1 1 calc R U . . .
C31 C 0.8671(9) -0.0352(11) 0.7534(10) 0.131(7) Uani 1 1 d . . . . .
H31A H 0.8677 0.0148 0.7525 0.158 Uiso 1 1 calc R U . . .
H31B H 0.8661 -0.0294 0.7081 0.158 Uiso 1 1 calc R U . . .
C32 C 0.9422(11) -0.0993(18) 0.7947(13) 0.217(15) Uani 1 1 d . . . . .
H32A H 0.9904 -0.0853 0.7758 0.325 Uiso 1 1 calc R U . . .
H32B H 0.9425 -0.1045 0.8393 0.325 Uiso 1 1 calc R U . . .
H32C H 0.9409 -0.1484 0.7952 0.325 Uiso 1 1 calc R U . . .
C33 C 0.3665(5) 0.2728(5) 0.6838(5) 0.054(2) Uani 1 1 d . . . . .
C34 C 0.3396(5) 0.2674(5) 0.7460(5) 0.054(2) Uani 1 1 d . . . . .
C35 C 0.3754(6) 0.2268(6) 0.8087(5) 0.067(3) Uani 1 1 d . . . . .
H35 H 0.4282 0.1937 0.8181 0.080 Uiso 1 1 calc R U . . .
C36 C 0.3316(7) 0.2362(7) 0.8572(6) 0.081(4) Uani 1 1 d . . . . .
C37 C 0.4246(10) 0.1336(9) 0.9428(7) 0.102(4) Uiso 1 1 d . . . . .
H37A H 0.4741 0.1502 0.9296 0.122 Uiso 1 1 calc R U . . .
H37B H 0.4190 0.1003 0.9221 0.122 Uiso 1 1 calc R U . . .
C38 C 0.4300(13) 0.0896(12) 1.0147(10) 0.137(6) Uiso 1 1 d . . . . .
H38A H 0.4774 0.0444 1.0288 0.164 Uiso 1 1 calc R U . . .
H38B H 0.4382 0.1229 1.0347 0.164 Uiso 1 1 calc R U . . .
C39 C 0.365(2) 0.065(2) 1.0369(19) 0.256(16) Uiso 1 1 d . . . . .
H39A H 0.3680 0.0491 1.0843 0.307 Uiso 1 1 calc R U . . .
H39B H 0.3178 0.1103 1.0175 0.307 Uiso 1 1 calc R U . . .
C40 C 0.347(2) 0.011(2) 1.0294(16) 0.232(14) Uiso 1 1 d . . . . .
H40A H 0.2978 0.0029 1.0493 0.348 Uiso 1 1 calc R U . . .
H40B H 0.3401 0.0256 0.9829 0.348 Uiso 1 1 calc R U . . .
H40C H 0.3907 -0.0361 1.0503 0.348 Uiso 1 1 calc R U . . .
C41 C 0.2433(5) 0.3486(5) 0.6633(5) 0.056(2) Uani 1 1 d . . . . .
C42 C 0.2622(5) 0.3159(6) 0.7325(5) 0.058(2) Uani 1 1 d . . . . .
C43 C 0.2184(7) 0.3276(7) 0.7815(6) 0.076(3) Uani 1 1 d . . . . .
H43 H 0.1666 0.3623 0.7720 0.091 Uiso 1 1 calc R U . . .
C44 C 0.2546(8) 0.2862(8) 0.8437(7) 0.089(4) Uani 1 1 d . . . . .
C45 C 0.1347(13) 0.3316(13) 0.8881(10) 0.144(7) Uiso 1 1 d . . . . .
H45A H 0.1055 0.3128 0.8644 0.173 Uiso 1 1 calc R U . . .
H45B H 0.1266 0.3879 0.8617 0.173 Uiso 1 1 calc R U . . .
C46 C 0.103(2) 0.317(2) 0.9524(18) 0.265(17) Uiso 1 1 d . . . . .
H46A H 0.0474 0.3487 0.9475 0.318 Uiso 1 1 calc R U . . .
H46B H 0.1368 0.3267 0.9802 0.318 Uiso 1 1 calc R U . . .
C47 C 0.107(2) 0.2183(19) 0.9840(16) 0.225(13) Uiso 1 1 d . . . . .
H47A H 0.0597 0.2084 0.9698 0.270 Uiso 1 1 calc R U . . .
H47B H 0.1570 0.1869 0.9761 0.270 Uiso 1 1 calc R U . . .
C48 C 0.107(4) 0.211(4) 1.048(3) 0.43(4) Uiso 1 1 d . . . . .
H48A H 0.1092 0.1580 1.0786 0.643 Uiso 1 1 calc R U . . .
H48B H 0.1535 0.2252 1.0581 0.643 Uiso 1 1 calc R U . . .
H48C H 0.0580 0.2462 1.0518 0.643 Uiso 1 1 calc R U . . .
C49 C 0.2109(5) 0.5732(5) 0.4271(5) 0.049(2) Uani 1 1 d . . . . .
C50 C 0.1733(5) 0.6089(5) 0.3611(5) 0.051(2) Uani 1 1 d . . . . .
C51 C 0.0966(5) 0.6550(5) 0.3335(5) 0.055(2) Uani 1 1 d . . . . .
H51 H 0.0576 0.6700 0.3587 0.066 Uiso 1 1 calc R U . . .
C52 C 0.0798(5) 0.6782(5) 0.2678(5) 0.058(2) Uani 1 1 d . . . . .
C53 C -0.0508(6) 0.7589(7) 0.2651(5) 0.070(3) Uani 1 1 d . . . . .
H53A H -0.0269 0.7855 0.2847 0.084 Uiso 1 1 calc R U . . .
H53B H -0.0707 0.7185 0.3001 0.084 Uiso 1 1 calc R U . . .
C54 C -0.1186(6) 0.8160(6) 0.2150(6) 0.071(3) Uani 1 1 d . . . . .
H54A H -0.1603 0.8388 0.2366 0.085 Uiso 1 1 calc R U . . .
H54B H -0.1425 0.7883 0.1966 0.085 Uiso 1 1 calc R U . . .
C55 C -0.0928(8) 0.8808(7) 0.1598(7) 0.090(4) Uani 1 1 d . . . . .
H55A H -0.0506 0.8584 0.1383 0.108 Uiso 1 1 calc R U . . .
H55B H -0.0702 0.9096 0.1778 0.108 Uiso 1 1 calc R U . . .
C56 C -0.1641(11) 0.9371(10) 0.1090(9) 0.142(7) Uani 1 1 d . . . . .
H56A H -0.1458 0.9781 0.0741 0.213 Uiso 1 1 calc R U . . .
H56B H -0.1860 0.9088 0.0907 0.213 Uiso 1 1 calc R U . . .
H56C H -0.2056 0.9600 0.1301 0.213 Uiso 1 1 calc R U . . .
C57 C 0.3017(5) 0.5338(5) 0.3695(5) 0.051(2) Uani 1 1 d . . . . .
C58 C 0.2297(5) 0.5866(5) 0.3235(5) 0.055(2) Uani 1 1 d . . . . .
C59 C 0.2138(6) 0.6098(6) 0.2583(5) 0.060(3) Uani 1 1 d . . . . .
H59 H 0.2532 0.5945 0.2336 0.072 Uiso 1 1 calc R U . . .
C60 C 0.1384(6) 0.6562(6) 0.2298(5) 0.063(3) Uani 1 1 d . . . . .
C61 C 0.1761(7) 0.6771(7) 0.1244(5) 0.072(3) Uani 1 1 d . . . . .
H61A H 0.1949 0.6223 0.1322 0.087 Uiso 1 1 calc R U . . .
H61B H 0.2221 0.6932 0.1334 0.087 Uiso 1 1 calc R U . . .
C62 C 0.1397(8) 0.7285(7) 0.0534(6) 0.079(3) Uani 1 1 d . . . . .
H62A H 0.1791 0.7198 0.0235 0.095 Uiso 1 1 calc R U . . .
H62B H 0.0920 0.7136 0.0460 0.095 Uiso 1 1 calc R U . . .
C63 C 0.1161(9) 0.8131(7) 0.0383(6) 0.094(4) Uani 1 1 d . . . . .
H63A H 0.1630 0.8272 0.0484 0.113 Uiso 1 1 calc R U . . .
H63B H 0.0741 0.8224 0.0663 0.113 Uiso 1 1 calc R U . . .
C64 C 0.0844(11) 0.8648(9) -0.0344(8) 0.133(7) Uani 1 1 d . . . . .
H64A H 0.0697 0.9193 -0.0426 0.199 Uiso 1 1 calc R U . . .
H64B H 0.1263 0.8563 -0.0621 0.199 Uiso 1 1 calc R U . . .
H64C H 0.0375 0.8515 -0.0443 0.199 Uiso 1 1 calc R U . . .
C65 C 0.4326(5) 0.4569(5) 0.3913(5) 0.051(2) Uani 1 1 d . . . . .
C66 C 0.5068(5) 0.4257(5) 0.3675(5) 0.054(2) Uani 1 1 d . . . . .
C67 C 0.5250(6) 0.4304(5) 0.3063(5) 0.054(2) Uani 1 1 d . . . . .
H67 H 0.4868 0.4593 0.2695 0.065 Uiso 1 1 calc R U . . .
C68 C 0.6018(6) 0.3909(6) 0.3014(5) 0.058(2) Uani 1 1 d . . . . .
C69 C 0.5739(7) 0.4219(8) 0.1887(5) 0.077(3) Uani 1 1 d . . . . .
H69A H 0.5519 0.4781 0.1749 0.093 Uiso 1 1 calc R U . . .
H69B H 0.5291 0.3976 0.1976 0.093 Uiso 1 1 calc R U . . .
C70 C 0.6205(9) 0.4076(9) 0.1374(7) 0.096(4) Uani 1 1 d . . . . .
H70A H 0.6684 0.4272 0.1329 0.115 Uiso 1 1 calc R U . . .
H70B H 0.5873 0.4364 0.0952 0.115 Uiso 1 1 calc R U . . .
C71 C 0.6459(13) 0.3232(12) 0.1535(10) 0.143(7) Uiso 1 1 d . . . . .
H71A H 0.6897 0.2984 0.1889 0.172 Uiso 1 1 calc R U . . .
H71B H 0.6004 0.3018 0.1719 0.172 Uiso 1 1 calc R U . . .
C72 C 0.673(3) 0.297(3) 0.103(2) 0.32(2) Uiso 1 1 d . . . . .
H72A H 0.6869 0.2405 0.1228 0.484 Uiso 1 1 calc R U . . .
H72B H 0.6299 0.3183 0.0685 0.484 Uiso 1 1 calc R U . . .
H72C H 0.7198 0.3149 0.0856 0.484 Uiso 1 1 calc R U . . .
C73 C 0.5212(5) 0.3915(5) 0.4776(5) 0.050(2) Uani 1 1 d . . . . .
C74 C 0.5626(5) 0.3848(5) 0.4214(5) 0.050(2) Uani 1 1 d . . . . .
C75 C 0.6393(5) 0.3458(5) 0.4172(5) 0.053(2) Uani 1 1 d . . . . .
H75 H 0.6777 0.3191 0.4539 0.063 Uiso 1 1 calc R U . . .
C76 C 0.6578(5) 0.3472(5) 0.3575(5) 0.056(2) Uani 1 1 d . . . . .
C77 C 0.7873(6) 0.2587(6) 0.3990(5) 0.065(3) Uani 1 1 d . . . . .
H77A H 0.7649 0.2189 0.4324 0.078 Uiso 1 1 calc R U . . .
H77B H 0.8025 0.2895 0.4188 0.078 Uiso 1 1 calc R U . . .
C78 C 0.8592(7) 0.2208(7) 0.3758(6) 0.077(3) Uani 1 1 d . . . . .
H78A H 0.8808 0.2614 0.3426 0.093 Uiso 1 1 calc R U . . .
H78B H 0.9007 0.1894 0.4128 0.093 Uiso 1 1 calc R U . . .
C79 C 0.8447(9) 0.1735(9) 0.3492(8) 0.101(4) Uani 1 1 d . . . . .
H79A H 0.8081 0.2055 0.3090 0.121 Uiso 1 1 calc R U . . .
H79B H 0.8181 0.1359 0.3805 0.121 Uiso 1 1 calc R U . . .
C80 C 0.9243(9) 0.1284(8) 0.3327(9) 0.110(5) Uani 1 1 d . . . . .
H80A H 0.9118 0.0959 0.3142 0.164 Uiso 1 1 calc R U . . .
H80B H 0.9503 0.1655 0.3012 0.164 Uiso 1 1 calc R U . . .
H80C H 0.9602 0.0959 0.3726 0.164 Uiso 1 1 calc R U . . .
C81 C 0.5224(5) 0.3743(5) 0.5863(4) 0.0421(19) Uani 1 1 d . . . . .
C82 C 0.5639(5) 0.3490(5) 0.6496(5) 0.051(2) Uani 1 1 d . . . . .
C83 C 0.6403(5) 0.3029(5) 0.6774(5) 0.055(2) Uani 1 1 d . . . . .
H83 H 0.6784 0.2845 0.6534 0.066 Uiso 1 1 calc R U . . .
C84 C 0.6579(5) 0.2853(5) 0.7419(5) 0.057(2) Uani 1 1 d . . . . .
C85 C 0.7870(5) 0.2013(6) 0.7477(5) 0.059(3) Uani 1 1 d . . . . .
H85A H 0.8068 0.2399 0.7108 0.071 Uiso 1 1 calc R U . . .
H85B H 0.7629 0.1721 0.7312 0.071 Uiso 1 1 calc R U . . .
C86 C 0.8554(6) 0.1466(6) 0.7999(6) 0.070(3) Uani 1 1 d . . . . .
H86A H 0.8976 0.1218 0.7799 0.084 Uiso 1 1 calc R U . . .
H86B H 0.8786 0.1773 0.8153 0.084 Uiso 1 1 calc R U . . .
C87 C 0.8319(7) 0.0847(6) 0.8574(6) 0.078(3) Uani 1 1 d . . . . .
H87A H 0.8033 0.0577 0.8416 0.093 Uiso 1 1 calc R U . . .
H87B H 0.7941 0.1093 0.8802 0.093 Uiso 1 1 calc R U . . .
C88 C 0.9014(9) 0.0250(7) 0.9060(7) 0.098(4) Uani 1 1 d . . . . .
H88A H 0.8811 -0.0132 0.9419 0.147 Uiso 1 1 calc R U . . .
H88B H 0.9385 -0.0009 0.8843 0.147 Uiso 1 1 calc R U . . .
H88C H 0.9293 0.0508 0.9230 0.147 Uiso 1 1 calc R U . . .
C89 C 0.4334(5) 0.4170(5) 0.6425(5) 0.052(2) Uani 1 1 d . . . . .
C90 C 0.5074(5) 0.3753(5) 0.6852(5) 0.050(2) Uani 1 1 d . . . . .
C91 C 0.5263(5) 0.3590(5) 0.7489(5) 0.054(2) Uani 1 1 d . . . . .
H91 H 0.4881 0.3779 0.7727 0.065 Uiso 1 1 calc R U . . .
C92 C 0.6021(6) 0.3147(6) 0.7770(5) 0.064(3) Uani 1 1 d . . . . .
C93 C 0.5738(7) 0.3109(7) 0.8821(6) 0.078(3) Uani 1 1 d . . . . .
H93A H 0.5273 0.2904 0.8829 0.093 Uiso 1 1 calc R U . . .
H93B H 0.5546 0.3674 0.8673 0.093 Uiso 1 1 calc R U . . .
C94 C 0.6196(9) 0.2718(8) 0.9493(6) 0.092(4) Uani 1 1 d . . . . .
H94A H 0.6697 0.2877 0.9461 0.110 Uiso 1 1 calc R U . . .
H94B H 0.5870 0.2892 0.9790 0.110 Uiso 1 1 calc R U . . .
C95 C 0.6397(11) 0.1840(9) 0.9777(7) 0.119(6) Uani 1 1 d . . . . .
H95A H 0.5900 0.1692 0.9754 0.142 Uiso 1 1 calc R U . . .
H95B H 0.6768 0.1670 0.9501 0.142 Uiso 1 1 calc R U . . .
C96 C 0.6755(14) 0.1427(12) 1.0447(9) 0.164(9) Uani 1 1 d . . . . .
H96A H 0.6863 0.0870 1.0587 0.246 Uiso 1 1 calc R U . . .
H96B H 0.7257 0.1555 1.0475 0.246 Uiso 1 1 calc R U . . .
H96C H 0.6386 0.1578 1.0729 0.246 Uiso 1 1 calc R U . . .
C97 C 0.3018(5) 0.4929(5) 0.6214(4) 0.046(2) Uani 1 1 d . . . . .
C98 C 0.2297(5) 0.5347(5) 0.6417(5) 0.053(2) Uani 1 1 d . . . . .
C99 C 0.2153(6) 0.5377(6) 0.6994(5) 0.062(3) Uani 1 1 d . . . . .
H99 H 0.2554 0.5124 0.7350 0.075 Uiso 1 1 calc R U . . .
C100 C 0.1401(6) 0.5789(6) 0.7048(5) 0.063(3) Uani 1 1 d . . . . .
C101 C 0.1780(7) 0.5661(8) 0.8087(5) 0.078(3) Uani 1 1 d . . . . .
H10A H 0.2229 0.5885 0.7905 0.094 Uiso 1 1 calc R U . . .
H10B H 0.1984 0.5091 0.8298 0.094 Uiso 1 1 calc R U . . .
C102 C 0.1417(8) 0.5944(7) 0.8577(6) 0.081(3) Uani 1 1 d . . . . .
H10C H 0.0942 0.5748 0.8722 0.098 Uiso 1 1 calc R U . . .
H10D H 0.1809 0.5719 0.8961 0.098 Uiso 1 1 calc R U . . .
C103 C 0.1174(10) 0.6798(8) 0.8333(7) 0.102(4) Uani 1 1 d . . . . .
H10E H 0.0737 0.7022 0.7981 0.122 Uiso 1 1 calc R U . . .
H10F H 0.1633 0.7003 0.8145 0.122 Uiso 1 1 calc R U . . .
C104 C 0.0894(10) 0.7058(11) 0.8858(9) 0.125(6) Uani 1 1 d . . . . .
H10G H 0.0743 0.7623 0.8668 0.187 Uiso 1 1 calc R U . . .
H10H H 0.0432 0.6868 0.9039 0.187 Uiso 1 1 calc R U . . .
H10I H 0.1328 0.6849 0.9204 0.187 Uiso 1 1 calc R U . . .
C105 C 0.2109(5) 0.5559(5) 0.5354(5) 0.050(2) Uani 1 1 d . . . . .
C106 C 0.1741(5) 0.5713(6) 0.5889(5) 0.055(2) Uani 1 1 d . . . . .
C107 C 0.0971(6) 0.6116(6) 0.5922(5) 0.061(3) Uani 1 1 d . . . . .
H107 H 0.0580 0.6364 0.5559 0.073 Uiso 1 1 calc R U . . .
C108 C 0.0805(6) 0.6137(6) 0.6512(6) 0.067(3) Uani 1 1 d . . . . .
C109 C -0.0514(5) 0.6970(6) 0.6087(5) 0.058(2) Uani 1 1 d . . . . .
H10J H -0.0670 0.6638 0.5916 0.070 Uiso 1 1 calc R U . . .
H10K H -0.0305 0.7362 0.5732 0.070 Uiso 1 1 calc R U . . .
C110 C -0.1219(6) 0.7355(7) 0.6326(6) 0.072(3) Uani 1 1 d . . . . .
H11A H -0.1638 0.7677 0.5959 0.087 Uiso 1 1 calc R U . . .
H11B H -0.1439 0.6953 0.6660 0.087 Uiso 1 1 calc R U . . .
C111 C -0.1036(10) 0.7848(8) 0.6610(8) 0.106(5) Uani 1 1 d . . . . .
H11C H -0.0822 0.8257 0.6279 0.127 Uiso 1 1 calc R U . . .
H11D H -0.0623 0.7530 0.6981 0.127 Uiso 1 1 calc R U . . .
C112 C -0.1810(15) 0.8227(12) 0.6847(11) 0.187(11) Uani 1 1 d . . . . .
H11E H -0.1681 0.8550 0.7032 0.281 Uiso 1 1 calc R U . . .
H11F H -0.2215 0.8546 0.6477 0.281 Uiso 1 1 calc R U . . .
H11G H -0.2017 0.7821 0.7178 0.281 Uiso 1 1 calc R U . . .
C113 C 0.1496(6) 0.4167(6) 0.5713(7) 0.069(3) Uani 1 1 d . . . . .
C114 C 0.0681(5) 0.4595(6) 0.5416(6) 0.065(3) Uani 1 1 d . . . . .
C115 C 0.0005(5) 0.4883(6) 0.5676(6) 0.062(3) Uani 1 1 d . . . . .
H115 H 0.0009 0.4814 0.6114 0.074 Uiso 1 1 calc R U . . .
C116 C 0.1483(5) 0.4362(6) 0.4685(6) 0.064(3) Uani 1 1 d . . . . .
C117 C 0.0674(5) 0.4720(6) 0.4766(6) 0.064(3) Uani 1 1 d . . . . .
C201 C 0.3453(14) 0.3464(13) 0.9440(11) 0.095(6) Uiso 0.640(7) 1 d . . P . .
H201 H 0.3224 0.3044 0.9456 0.114 Uiso 0.640(7) 1 calc R U P . .
Cl1 Cl 0.3570(3) 0.3998(3) 0.8615(2) 0.0852(18) Uani 0.640(7) 1 d . . P . .
Cl2 Cl 0.2728(3) 0.4021(3) 0.9732(3) 0.0935(19) Uani 0.640(7) 1 d . . P . .
Cl3 Cl 0.4316(4) 0.3005(6) 0.9946(4) 0.153(4) Uani 0.640(7) 1 d . . P . .
C202 C 0.3370(10) 0.4871(10) 0.0893(8) 0.085(4) Uiso 0.796(8) 1 d . . P . .
H202 H 0.3151 0.4414 0.1117 0.102 Uiso 0.796(8) 1 calc R U P . .
Cl4 Cl 0.3558(3) 0.5185(2) 0.1476(2) 0.0925(15) Uani 0.796(8) 1 d . . P . .
Cl5 Cl 0.2637(3) 0.5606(3) 0.0280(2) 0.113(2) Uani 0.796(8) 1 d . . P . .
Cl6 Cl 0.4217(4) 0.4593(4) 0.0554(3) 0.138(3) Uani 0.796(8) 1 d . . P . .
C203 C 0.2371(8) 0.2129(8) 0.5808(6) 0.073(3) Uiso 0.873(7) 1 d . . P . .
H203 H 0.2569 0.2598 0.5687 0.088 Uiso 0.873(7) 1 calc R U P . .
Cl7 Cl 0.2702(2) 0.1496(2) 0.66256(18) 0.0860(12) Uani 0.873(7) 1 d . . P . .
Cl8 Cl 0.2740(3) 0.1709(2) 0.5297(2) 0.1018(15) Uani 0.873(7) 1 d . . P . .
Cl9 Cl 0.1311(2) 0.2423(2) 0.5708(2) 0.0990(15) Uani 0.873(7) 1 d . . P . .
C204 C 0.8059(18) 0.0231(17) 0.2525(14) 0.100(8) Uiso 0.517(9) 1 d . . P . .
H204 H 0.7747 -0.0011 0.2349 0.121 Uiso 0.517(9) 1 calc R U P . .
Cl10 Cl 0.7524(7) 0.0535(7) 0.3028(5) 0.150(5) Uani 0.517(9) 1 d . . P . .
Cl11 Cl 0.8960(7) -0.0477(5) 0.2994(6) 0.146(4) Uani 0.517(9) 1 d . . P . .
Cl12 Cl 0.8280(10) 0.1004(12) 0.1901(5) 0.266(12) Uani 0.517(9) 1 d . . P . .
O205 O 0.4655(6) 0.1357(6) 0.4231(5) 0.081(4) Uiso 0.778(19) 1 d D . P . .
H205 H 0.4538(7) 0.1751(11) 0.4301(5) 0.122 Uiso 0.778(19) 1 calc DR U P . .
C205 C 0.4019(15) 0.1067(14) 0.4308(12) 0.131(8) Uiso 0.778(19) 1 d . . P . .
H20B H 0.4167 0.0528 0.4638 0.197 Uiso 0.778(19) 1 calc R U P . .
H20C H 0.3845 0.1092 0.3894 0.197 Uiso 0.778(19) 1 calc R U P . .
H20D H 0.3583 0.1370 0.4448 0.197 Uiso 0.778(19) 1 calc R U P . .
O206 O 0.7363(11) 0.2809(10) 0.5594(8) 0.103(6) Uiso 0.581(19) 1 d . . P . .
H206 H 0.6872(15) 0.2866(9) 0.5647(9) 0.154 Uiso 0.581(19) 1 calc DR U P . .
C206 C 0.7702(11) 0.2125(10) 0.5812(9) 0.062(5) Uiso 0.581(19) 1 d . . P . .
H20F H 0.7996 0.1959 0.6232 0.093 Uiso 0.581(19) 1 calc R U P . .
H20G H 0.8077 0.2034 0.5509 0.093 Uiso 0.581(19) 1 calc R U P . .
H20H H 0.7308 0.1831 0.5873 0.093 Uiso 0.581(19) 1 calc R U P . .
O207 O 0.5831(9) 0.1349(9) 0.3491(7) 0.124(6) Uiso 0.76(2) 1 d D . P . .
H207 H 0.5427(13) 0.1381(9) 0.3701(8) 0.186 Uiso 0.76(2) 1 calc DR U P . .
C207 C 0.6137(11) 0.1980(10) 0.3355(9) 0.089(6) Uiso 0.76(2) 1 d . . P . .
H20I H 0.6040 0.2139 0.3707 0.133 Uiso 0.76(2) 1 calc R U P . .
H20J H 0.5873 0.2410 0.2944 0.133 Uiso 0.76(2) 1 calc R U P . .
H20K H 0.6713 0.1834 0.3320 0.133 Uiso 0.76(2) 1 calc R U P . .
O208 O 0.5608(14) 0.0633(13) 0.2725(11) 0.131(9) Uiso 0.54(2) 1 d D . P . .
H208 H 0.5735(15) 0.0934(17) 0.2853(10) 0.197 Uiso 0.54(2) 1 calc DR U P . .
C208 C 0.532(3) 0.014(3) 0.320(2) 0.170(17) Uiso 0.54(2) 1 d . . P . .
H20L H 0.5537 0.0066 0.3614 0.255 Uiso 0.54(2) 1 calc R U P . .
H20M H 0.5470 -0.0361 0.3171 0.255 Uiso 0.54(2) 1 calc R U P . .
H20N H 0.4736 0.0324 0.3155 0.255 Uiso 0.54(2) 1 calc R U P . .
O209 O 0.5316(14) 0.1044(13) 0.8011(11) 0.079(8) Uiso 0.349(18) 1 d . . P . .
H209 H 0.5083(13) 0.1350(12) 0.7630(12) 0.119 Uiso 0.349(18) 1 calc DR U P . .
C209 C 0.589(2) 0.136(2) 0.8166(17) 0.075(10) Uiso 0.349(18) 1 d . . P . .
H20O H 0.5618 0.1871 0.8143 0.112 Uiso 0.349(18) 1 calc R U P . .
H20P H 0.6296 0.1418 0.7855 0.112 Uiso 0.349(18) 1 calc R U P . .
H20Q H 0.6145 0.1019 0.8607 0.112 Uiso 0.349(18) 1 calc R U P . .
O210 O 0.6623(12) -0.0011(11) 0.2033(9) 0.138(8) Uiso 0.69(2) 1 d . . P . .
H210 H 0.6277(16) 0.0237(14) 0.2194(10) 0.207 Uiso 0.69(2) 1 calc DR U P . .
C210 C 0.6258(15) -0.0398(14) 0.1797(12) 0.112(8) Uiso 0.69(2) 1 d . . P . .
H21C H 0.5894 -0.0635 0.2107 0.168 Uiso 0.69(2) 1 calc R U P . .
H21D H 0.6666 -0.0802 0.1739 0.168 Uiso 0.69(2) 1 calc R U P . .
H21E H 0.5955 -0.0033 0.1378 0.168 Uiso 0.69(2) 1 calc R U P . .
O211 O 0.0236(13) 0.4895(13) 0.7970(10) 0.145(9) Uiso 0.62(2) 1 d . . P . .
H211 H 0.0264(12) 0.536(2) 0.7771(14) 0.218 Uiso 0.62(2) 1 calc DR U P . .
C211 C 0.0047(16) 0.4634(15) 0.7506(12) 0.106(8) Uiso 0.62(2) 1 d . . P . .
H21F H 0.0107 0.5004 0.7066 0.159 Uiso 0.62(2) 1 calc R U P . .
H21G H -0.0506 0.4596 0.7534 0.159 Uiso 0.62(2) 1 calc R U P . .
H21H H 0.0410 0.4127 0.7603 0.159 Uiso 0.62(2) 1 calc R U P . .
O212 O 0.0372(12) 0.7253(12) 0.4384(10) 0.189(9) Uiso 0.87(2) 1 d . . P . .
H212 H 0.0527(10) 0.678(2) 0.4519(11) 0.283 Uiso 0.87(2) 1 calc DR U P . .
C212 C 0.1065(8) 0.7566(7) 0.4320(6) 0.066(4) Uiso 0.87(2) 1 d . . P . .
H21I H 0.0930 0.8099 0.3979 0.100 Uiso 0.87(2) 1 calc R U P . .
H21J H 0.1516 0.7250 0.4203 0.100 Uiso 0.87(2) 1 calc R U P . .
H21K H 0.1211 0.7557 0.4734 0.100 Uiso 0.87(2) 1 calc R U P . .

loop_
_atom_site_aniso_label
_atom_site_aniso_U_11
_atom_site_aniso_U_22
_atom_site_aniso_U_33
_atom_site_aniso_U_23
_atom_site_aniso_U_13
_atom_site_aniso_U_12
Tb1 0.0265(2) 0.0441(3) 0.0639(3) -0.0248(2) -0.00967(17) -0.00028(16)
N1 0.031(4) 0.044(4) 0.076(5) -0.020(4) -0.019(4) 0.004(3)
N2 0.040(4) 0.049(4) 0.066(5) -0.031(4) -0.008(4) 0.002(3)
N3 0.033(4) 0.049(4) 0.070(5) -0.031(4) -0.009(4) 0.001(3)
N4 0.031(4) 0.045(4) 0.060(5) -0.018(4) -0.016(3) 0.008(3)
N5 0.025(4) 0.053(4) 0.082(6) -0.035(4) -0.002(3) -0.004(3)
N6 0.026(4) 0.054(5) 0.083(6) -0.022(4) -0.011(4) -0.001(3)
N7 0.023(4) 0.050(4) 0.093(6) -0.031(4) -0.013(4) 0.003(3)
N8 0.038(4) 0.062(5) 0.083(6) -0.026(5) -0.024(4) -0.006(4)
N9 0.032(4) 0.053(4) 0.073(5) -0.033(4) -0.009(4) -0.004(3)
N10 0.035(4) 0.050(4) 0.062(5) -0.027(4) -0.009(3) 0.002(3)
N11 0.031(4) 0.047(4) 0.058(5) -0.028(4) -0.016(3) 0.006(3)
N12 0.034(4) 0.045(4) 0.069(5) -0.030(4) -0.006(4) -0.006(3)
N13 0.019(3) 0.056(4) 0.056(4) -0.029(4) -0.003(3) -0.003(3)
N14 0.030(4) 0.052(4) 0.055(4) -0.026(4) -0.007(3) 0.001(3)
N15 0.027(4) 0.055(4) 0.064(5) -0.020(4) -0.011(3) -0.007(3)
N16 0.030(4) 0.049(4) 0.064(5) -0.021(4) -0.012(4) 0.004(3)
O1 0.153(10) 0.114(8) 0.091(7) -0.041(6) -0.067(7) -0.002(7)
O2 0.186(11) 0.098(7) 0.074(6) -0.052(5) -0.053(6) 0.026(7)
O3 0.063(5) 0.074(5) 0.082(5) -0.044(4) -0.017(4) 0.022(4)
O4 0.067(5) 0.071(5) 0.072(5) -0.035(4) -0.027(4) 0.028(4)
O5 0.113(8) 0.127(8) 0.071(6) -0.031(6) 0.002(5) 0.034(6)
O6 0.086(7) 0.152(10) 0.096(7) -0.035(7) 0.026(6) 0.028(6)
O9 0.040(4) 0.063(4) 0.076(5) -0.029(4) -0.023(3) 0.012(3)
O10 0.061(4) 0.078(5) 0.063(4) -0.033(4) -0.021(4) 0.014(4)
O11 0.051(4) 0.087(5) 0.075(5) -0.043(4) -0.002(4) 0.002(4)
O12 0.049(4) 0.068(4) 0.068(4) -0.031(4) 0.003(3) 0.004(3)
O13 0.039(4) 0.073(4) 0.085(5) -0.044(4) -0.024(3) 0.016(3)
O14 0.049(4) 0.098(6) 0.074(5) -0.046(4) -0.025(4) 0.012(4)
O15 0.051(4) 0.101(6) 0.069(5) -0.044(4) -0.004(4) 0.015(4)
O16 0.037(4) 0.084(5) 0.080(5) -0.040(4) -0.003(3) 0.015(3)
C1 0.043(5) 0.048(5) 0.087(7) -0.031(5) -0.009(5) -0.006(4)
C2 0.057(6) 0.047(5) 0.074(7) -0.028(5) -0.026(5) -0.004(4)
C3 0.085(9) 0.054(6) 0.102(9) -0.026(7) -0.047(7) -0.006(6)
C4 0.111(11) 0.076(8) 0.085(9) -0.038(7) -0.050(8) -0.002(8)
C5 0.157(17) 0.128(14) 0.140(15) -0.060(12) -0.107(14) 0.018(12)
C6 0.19(2) 0.153(19) 0.156(19) -0.048(15) -0.106(17) -0.016(17)
C7 0.22(3) 0.19(2) 0.133(19) -0.080(18) -0.064(19) -0.05(2)
C8A 0.13(4) 0.21(6) 0.20(6) -0.10(5) -0.08(4) 0.00(4)
C8B 0.18(4) 0.30(6) 0.07(2) -0.09(3) 0.01(2) -0.09(4)
C9 0.039(5) 0.047(5) 0.068(6) -0.026(5) -0.021(4) 0.005(4)
C10 0.064(6) 0.047(5) 0.079(7) -0.025(5) -0.027(6) -0.007(5)
C11 0.087(8) 0.062(6) 0.076(7) -0.042(6) -0.018(6) 0.003(6)
C12 0.121(11) 0.075(8) 0.070(8) -0.033(7) -0.035(8) -0.006(8)
C17 0.036(5) 0.042(5) 0.069(6) -0.022(5) -0.016(4) 0.005(4)
C18 0.045(5) 0.051(5) 0.072(7) -0.032(5) -0.012(5) 0.001(4)
C19 0.055(6) 0.065(6) 0.087(8) -0.044(6) -0.015(5) 0.006(5)
C20 0.049(6) 0.056(6) 0.087(8) -0.035(6) -0.013(5) 0.018(5)
C21 0.052(6) 0.064(6) 0.085(8) -0.038(6) -0.003(5) -0.005(5)
C22 0.059(7) 0.061(6) 0.104(9) -0.047(7) 0.004(6) -0.003(5)
C25 0.030(4) 0.044(5) 0.061(6) -0.022(4) -0.013(4) -0.006(4)
C26 0.041(5) 0.046(5) 0.070(6) -0.022(5) -0.015(4) 0.006(4)
C27 0.054(6) 0.058(6) 0.069(6) -0.033(5) -0.017(5) 0.013(5)
C28 0.060(6) 0.069(7) 0.065(7) -0.031(6) -0.022(5) 0.008(5)
C29 0.065(7) 0.062(6) 0.085(8) -0.035(6) -0.025(6) 0.023(5)
C30 0.077(9) 0.093(9) 0.091(9) -0.041(8) -0.034(7) 0.022(7)
C31 0.076(10) 0.148(15) 0.171(17) -0.096(14) -0.028(11) 0.022(10)
C32 0.078(12) 0.32(4) 0.23(3) -0.17(3) -0.058(15) 0.069(17)
C33 0.031(4) 0.046(5) 0.083(7) -0.029(5) -0.015(4) -0.005(4)
C34 0.043(5) 0.049(5) 0.059(6) -0.022(5) -0.003(4) 0.003(4)
C35 0.049(6) 0.067(6) 0.071(7) -0.028(6) 0.003(5) 0.004(5)
C36 0.065(7) 0.080(8) 0.070(8) -0.021(6) 0.002(6) 0.009(6)
C41 0.037(5) 0.045(5) 0.077(7) -0.022(5) -0.015(5) 0.000(4)
C42 0.035(5) 0.055(5) 0.073(7) -0.021(5) -0.001(5) -0.005(4)
C43 0.047(6) 0.075(7) 0.093(9) -0.033(7) 0.018(6) -0.006(5)
C44 0.063(7) 0.085(8) 0.086(9) -0.023(7) 0.016(7) 0.005(6)
C49 0.031(4) 0.037(4) 0.070(6) -0.025(4) -0.010(4) 0.009(3)
C50 0.041(5) 0.042(5) 0.057(5) -0.017(4) -0.016(4) 0.003(4)
C51 0.035(5) 0.051(5) 0.073(7) -0.029(5) -0.010(4) 0.004(4)
C52 0.037(5) 0.053(5) 0.069(6) -0.024(5) -0.017(4) 0.010(4)
C53 0.042(5) 0.074(7) 0.069(7) -0.021(6) -0.016(5) 0.009(5)
C54 0.044(6) 0.065(6) 0.079(7) -0.020(6) -0.012(5) 0.009(5)
C55 0.068(8) 0.074(8) 0.093(9) -0.014(7) -0.009(7) -0.003(6)
C56 0.107(13) 0.102(12) 0.139(15) -0.003(11) -0.047(11) 0.016(10)
C57 0.038(5) 0.044(5) 0.072(6) -0.031(5) -0.013(4) 0.001(4)
C58 0.035(5) 0.051(5) 0.074(7) -0.031(5) -0.016(4) 0.006(4)
C59 0.052(6) 0.056(6) 0.060(6) -0.027(5) -0.020(5) 0.013(4)
C60 0.056(6) 0.055(6) 0.066(6) -0.027(5) -0.025(5) 0.009(5)
C61 0.065(7) 0.077(7) 0.069(7) -0.041(6) -0.017(5) 0.010(6)
C62 0.073(8) 0.079(8) 0.070(7) -0.032(6) -0.025(6) 0.008(6)
C63 0.097(10) 0.073(8) 0.087(9) -0.020(7) -0.039(8) -0.002(7)
C64 0.122(14) 0.088(10) 0.119(13) 0.009(9) -0.042(11) -0.007(9)
C65 0.039(5) 0.040(4) 0.068(6) -0.021(4) -0.010(4) -0.003(4)
C66 0.041(5) 0.049(5) 0.065(6) -0.027(5) -0.010(4) 0.004(4)
C67 0.048(5) 0.053(5) 0.055(6) -0.025(5) -0.007(4) 0.000(4)
C68 0.053(6) 0.057(6) 0.065(6) -0.035(5) 0.002(5) -0.002(5)
C69 0.068(7) 0.096(9) 0.060(7) -0.034(6) -0.001(6) -0.009(6)
C70 0.088(9) 0.118(11) 0.080(9) -0.052(8) 0.001(7) -0.011(8)
C73 0.043(5) 0.040(4) 0.063(6) -0.024(4) -0.007(4) -0.002(4)
C74 0.040(5) 0.047(5) 0.060(6) -0.024(4) -0.003(4) -0.008(4)
C75 0.036(5) 0.054(5) 0.063(6) -0.028(5) -0.009(4) 0.003(4)
C76 0.040(5) 0.053(5) 0.070(6) -0.031(5) -0.003(4) 0.002(4)
C77 0.047(6) 0.062(6) 0.075(7) -0.031(6) -0.004(5) 0.004(5)
C78 0.062(7) 0.070(7) 0.092(8) -0.043(7) 0.002(6) 0.009(6)
C79 0.088(10) 0.109(11) 0.107(11) -0.049(9) 0.015(8) -0.027(9)
C80 0.105(11) 0.078(8) 0.164(14) -0.080(10) 0.041(10) -0.008(8)
C81 0.024(4) 0.041(4) 0.059(5) -0.023(4) -0.011(4) -0.001(3)
C82 0.029(4) 0.046(5) 0.071(6) -0.026(5) -0.013(4) 0.005(4)
C83 0.033(5) 0.058(5) 0.073(6) -0.035(5) -0.013(4) 0.006(4)
C84 0.041(5) 0.053(5) 0.067(6) -0.026(5) -0.011(4) 0.003(4)
C85 0.038(5) 0.058(6) 0.077(7) -0.034(5) -0.017(5) 0.004(4)
C86 0.049(6) 0.048(5) 0.092(8) -0.023(6) -0.030(5) 0.012(5)
C87 0.065(7) 0.062(7) 0.096(9) -0.031(7) -0.016(6) -0.005(6)
C88 0.100(10) 0.068(8) 0.100(10) -0.023(7) -0.029(8) 0.003(7)
C89 0.032(4) 0.048(5) 0.078(7) -0.034(5) -0.004(4) 0.002(4)
C90 0.040(5) 0.041(4) 0.068(6) -0.032(4) -0.014(4) 0.007(4)
C91 0.044(5) 0.047(5) 0.063(6) -0.027(5) -0.018(4) 0.008(4)
C92 0.049(6) 0.067(6) 0.072(7) -0.035(6) -0.023(5) 0.003(5)
C93 0.073(8) 0.081(8) 0.073(7) -0.042(6) -0.018(6) 0.008(6)
C94 0.098(10) 0.092(9) 0.074(8) -0.035(7) -0.022(7) -0.004(8)
C95 0.125(13) 0.106(11) 0.089(10) -0.029(9) -0.031(9) 0.009(10)
C96 0.16(2) 0.145(17) 0.123(15) -0.030(13) -0.053(14) 0.017(15)
C97 0.028(4) 0.044(5) 0.057(5) -0.020(4) -0.009(4) 0.003(4)
C98 0.034(5) 0.051(5) 0.067(6) -0.028(5) -0.005(4) 0.009(4)
C99 0.043(5) 0.067(6) 0.065(6) -0.031(5) -0.004(5) 0.010(5)
C100 0.045(5) 0.070(6) 0.068(6) -0.036(6) 0.001(5) 0.008(5)
C101 0.065(7) 0.090(8) 0.064(7) -0.038(6) -0.003(6) 0.013(6)
C102 0.077(8) 0.089(8) 0.070(7) -0.044(7) -0.002(6) 0.009(6)
C103 0.104(11) 0.093(10) 0.102(10) -0.053(9) -0.011(8) 0.005(8)
C104 0.110(12) 0.131(13) 0.144(14) -0.092(12) -0.011(11) 0.011(10)
C105 0.023(4) 0.042(5) 0.073(6) -0.020(5) -0.007(4) 0.007(3)
C106 0.033(5) 0.057(5) 0.070(6) -0.032(5) -0.006(4) 0.004(4)
C107 0.041(5) 0.064(6) 0.064(6) -0.029(5) -0.007(5) 0.011(4)
C108 0.038(5) 0.065(6) 0.083(7) -0.033(6) -0.002(5) 0.013(5)
C109 0.044(5) 0.054(5) 0.078(7) -0.040(5) -0.017(5) 0.009(4)
C110 0.045(6) 0.072(7) 0.100(9) -0.049(7) -0.006(6) 0.005(5)
C111 0.122(12) 0.079(9) 0.116(11) -0.057(9) 0.006(9) 0.002(8)
C112 0.25(3) 0.150(17) 0.19(2) -0.131(17) 0.067(19) 0.014(17)
C113 0.030(5) 0.060(6) 0.112(10) -0.037(7) -0.015(6) -0.002(4)
C114 0.031(5) 0.060(6) 0.091(8) -0.025(6) -0.012(5) -0.002(4)
C115 0.030(5) 0.058(6) 0.086(7) -0.025(5) -0.016(5) -0.003(4)
C116 0.032(5) 0.051(5) 0.086(8) -0.011(5) -0.026(5) -0.005(4)
C117 0.028(5) 0.055(6) 0.097(8) -0.025(6) -0.019(5) -0.003(4)
Cl1 0.061(3) 0.084(3) 0.084(3) -0.025(3) 0.005(2) 0.005(2)
Cl2 0.072(3) 0.099(4) 0.104(4) -0.056(3) 0.009(3) 0.006(3)
Cl3 0.096(5) 0.189(8) 0.110(5) -0.051(5) -0.006(4) 0.042(5)
Cl4 0.083(3) 0.084(3) 0.105(3) -0.045(2) -0.014(2) -0.004(2)
Cl5 0.115(4) 0.104(3) 0.083(3) -0.034(3) -0.029(3) 0.026(3)
Cl6 0.104(4) 0.175(6) 0.101(4) -0.058(4) -0.002(3) 0.015(4)
Cl7 0.092(3) 0.080(2) 0.081(2) -0.0247(19) -0.0041(19) -0.031(2)
Cl8 0.142(4) 0.092(3) 0.101(3) -0.055(2) 0.011(3) -0.059(3)
Cl9 0.080(3) 0.083(2) 0.125(3) -0.030(2) -0.018(2) -0.032(2)
Cl10 0.178(10) 0.214(11) 0.149(8) -0.126(8) 0.046(7) -0.120(9)
Cl11 0.165(9) 0.092(5) 0.190(10) -0.068(6) -0.037(7) -0.031(6)
Cl12 0.288(18) 0.44(3) 0.074(6) -0.018(9) -0.014(8) -0.27(2)

loop_
_atom_type_symbol
_atom_type_description
_atom_type_scat_dispersion_real
_atom_type_scat_dispersion_imag
_atom_type_scat_source
C C -0.0020 0.0020 'International Tables Vol C Tables 4.2.6.8 and 6.1.1.4'
H H 0.0000 0.0000 'International Tables Vol C Tables 4.2.6.8 and 6.1.1.4'
N N -0.0031 0.0041 'International Tables Vol C Tables 4.2.6.8 and 6.1.1.4'
O O -0.0041 0.0075 'International Tables Vol C Tables 4.2.6.8 and 6.1.1.4'
Tb Tb -0.3075 4.8946 'International Tables Vol C Tables 4.2.6.8 and 6.1.1.4'
Cl Cl 0.1424 0.1927 'International Tables Vol C Tables 4.2.6.8 and 6.1.1.4'

loop_
_geom_angle_atom_site_label_1
_geom_angle_atom_site_label_2
_geom_angle_atom_site_label_3
_geom_angle
_geom_angle_site_symmetry_1
N13 Tb1 N15 71.1(2) .
N13 Tb1 N11 70.4(2) .
N15 Tb1 N11 109.5(2) .
N13 Tb1 N9 110.3(2) .
N15 Tb1 N9 70.4(3) .
N11 Tb1 N9 71.1(2) .
N13 Tb1 N5 82.7(2) .
N15 Tb1 N5 82.1(3) .
N11 Tb1 N5 144.3(2) .
N9 Tb1 N5 142.6(2) .
N13 Tb1 N1 144.5(2) .
N15 Tb1 N1 142.6(2) .
N11 Tb1 N1 83.4(2) .
N9 Tb1 N1 81.9(2) .
N5 Tb1 N1 108.2(3) .
N13 Tb1 N3 83.5(2) .
N15 Tb1 N3 144.3(3) .
N11 Tb1 N3 83.7(2) .
N9 Tb1 N3 144.1(3) .
N5 Tb1 N3 69.9(3) .
N1 Tb1 N3 69.8(2) .
N13 Tb1 N7 143.5(3) .
N15 Tb1 N7 81.7(2) .
N11 Tb1 N7 143.8(3) .
N9 Tb1 N7 81.5(3) .
N5 Tb1 N7 69.6(3) .
N1 Tb1 N7 69.5(3) .
N3 Tb1 N7 107.5(2) .
C9 N1 C1 108.0(8) .
C9 N1 Tb1 122.9(6) .
C1 N1 Tb1 120.6(6) .
C17 N2 C9 122.6(8) .
C17 N3 C25 107.0(7) .
C17 N3 Tb1 123.6(6) .
C25 N3 Tb1 124.0(6) .
C25 N4 C33 124.6(8) .
C41 N5 C33 106.1(8) .
C41 N5 Tb1 123.4(6) .
C33 N5 Tb1 123.4(6) .
C41 N6 C113 123.4(9) .
C116 N7 C113 106.8(8) .
C116 N7 Tb1 122.1(7) .
C113 N7 Tb1 122.2(6) .
C1 N8 C116 122.6(9) .
C49 N9 C57 108.8(7) .
C49 N9 Tb1 121.3(6) .
C57 N9 Tb1 120.4(5) .
C57 N10 C65 121.9(8) .
C65 N11 C73 108.6(7) .
C65 N11 Tb1 120.6(5) .
C73 N11 Tb1 120.5(6) .
C73 N12 C81 122.7(7) .
C89 N13 C81 107.9(7) .
C89 N13 Tb1 121.1(5) .
C81 N13 Tb1 122.2(5) .
C89 N14 C97 122.1(8) .
C97 N15 C105 108.3(8) .
C97 N15 Tb1 120.9(5) .
C105 N15 Tb1 120.4(6) .
C105 N16 C49 124.0(7) .
C4 O1 C5 118.2(14) .
C12 O2 C13 116.9(11) .
C20 O3 C21 117.2(8) .
C28 O4 C29 116.1(8) .
C36 O5 C37 119.0(10) .
C44 O6 C45 116.4(13) .
C52 O9 C53 118.4(8) .
C60 O10 C61 115.8(8) .
C68 O11 C69 118.5(8) .
C76 O12 C77 117.3(8) .
C84 O13 C85 117.9(8) .
C92 O14 C93 117.8(8) .
C100 O15 C101 115.5(8) .
C108 O16 C109 118.0(8) .
N8 C1 N1 128.8(10) .
N8 C1 C2 121.6(9) .
N1 C1 C2 109.5(8) .
C3 C2 C10 121.7(11) .
C3 C2 C1 132.2(11) .
C10 C2 C1 106.2(9) .
C4 C3 C2 118.0(12) .
C4 C3 H3 121.0 .
C2 C3 H3 121.0 .
O1 C4 C3 123.0(13) .
O1 C4 C12 115.9(14) .
C3 C4 C12 121.1(11) .
O1 C5 C6 110.5(18) .
O1 C5 H5A 109.5 .
C6 C5 H5A 109.5 .
O1 C5 H5B 109.5 .
C6 C5 H5B 109.5 .
H5A C5 H5B 108.1 .
C7 C6 C5 112.8(18) .
C7 C6 H6A 109.0 .
C5 C6 H6A 109.0 .
C7 C6 H6B 109.0 .
C5 C6 H6B 109.0 .
H6A C6 H6B 107.8 .
C8A C7 C6 130(4) .
C6 C7 C8B 101(3) .
C8A C7 H7A 104.9 .
C6 C7 H7A 104.9 .
C8A C7 H7B 104.9 .
C6 C7 H7B 104.9 .
H7A C7 H7B 105.8 .
C7 C8A H8A1 109.5 .
C7 C8A H8A2 109.5 .
H8A1 C8A H8A2 109.5 .
C7 C8A H8A3 109.5 .
H8A1 C8A H8A3 109.5 .
H8A2 C8A H8A3 109.5 .
C7 C8B H8B1 109.5 .
C7 C8B H8B2 109.5 .
H8B1 C8B H8B2 109.5 .
C7 C8B H8B3 109.5 .
H8B1 C8B H8B3 109.5 .
H8B2 C8B H8B3 109.5 .
N2 C9 N1 127.5(9) .
N2 C9 C10 122.5(9) .
N1 C9 C10 109.8(8) .
C2 C10 C11 120.4(10) .
C2 C10 C9 106.3(10) .
C11 C10 C9 133.3(10) .
C12 C11 C10 116.9(11) .
C12 C11 H11 121.6 .
C10 C11 H11 121.6 .
O2 C12 C11 122.8(13) .
O2 C12 C4 115.3(11) .
C11 C12 C4 121.9(13) .
O2 C13 C14 109.9(17) .
O2 C13 H13A 109.7 .
C14 C13 H13A 109.7 .
O2 C13 H13B 109.7 .
C14 C13 H13B 109.7 .
H13A C13 H13B 108.2 .
C13 C14 C15 104(2) .
C13 C14 H14A 111.0 .
C15 C14 H14A 111.0 .
C13 C14 H14B 111.0 .
C15 C14 H14B 111.0 .
H14A C14 H14B 109.0 .
C16 C15 C14 114(3) .
C16 C15 H15A 108.8 .
C14 C15 H15A 108.8 .
C16 C15 H15B 108.8 .
C14 C15 H15B 108.8 .
H15A C15 H15B 107.7 .
C15 C16 H16A 109.5 .
C15 C16 H16B 109.5 .
H16A C16 H16B 109.5 .
C15 C16 H16C 109.5 .
H16A C16 H16C 109.5 .
H16B C16 H16C 109.5 .
N2 C17 N3 128.2(8) .
N2 C17 C18 121.3(9) .
N3 C17 C18 110.5(8) .
C19 C18 C26 122.6(9) .
C19 C18 C17 132.2(10) .
C26 C18 C17 105.3(8) .
C18 C19 C20 116.6(10) .
C18 C19 H19 121.7 .
C20 C19 H19 121.7 .
O3 C20 C19 123.0(10) .
O3 C20 C28 116.1(9) .
C19 C20 C28 120.9(9) .
O3 C21 C22 108.1(9) .
O3 C21 H21A 110.1 .
C22 C21 H21A 110.1 .
O3 C21 H21B 110.1 .
C22 C21 H21B 110.1 .
H21A C21 H21B 108.4 .
C23A C22 C21 117.3(10) .
C23B C22 C21 116(3) .
C23A C22 H22A 108.0 .
C21 C22 H22A 108.0 .
C23A C22 H22B 108.0 .
C21 C22 H22B 108.0 .
H22A C22 H22B 107.2 .
C22 C23A C24A 112.8(13) .
C22 C23A H23A 109.0 .
C24A C23A H23A 109.0 .
C22 C23A H23B 109.0 .
C24A C23A H23B 109.0 .
H23A C23A H23B 107.8 .
C23A C24A H24A 109.5 .
C23A C24A H24B 109.5 .
H24A C24A H24B 109.5 .
C23A C24A H24C 109.5 .
H24A C24A H24C 109.5 .
H24B C24A H24C 109.5 .
C22 C23B C24B 113(5) .
C22 C23B H23C 109.0 .
C24B C23B H23C 109.0 .
C22 C23B H23D 109.0 .
C24B C23B H23D 109.0 .
H23C C23B H23D 107.8 .
C23B C24B H24D 109.5 .
C23B C24B H24E 109.5 .
H24D C24B H24E 109.5 .
C23B C24B H24F 109.5 .
H24D C24B H24F 109.5 .
H24E C24B H24F 109.5 .
N4 C25 N3 126.8(8) .
N4 C25 C26 122.6(8) .
N3 C25 C26 110.4(8) .
C27 C26 C18 120.1(9) .
C27 C26 C25 133.3(10) .
C18 C26 C25 106.6(8) .
C28 C27 C26 119.3(10) .
C28 C27 H27 120.4 .
C26 C27 H27 120.4 .
C27 C28 O4 125.6(10) .
C27 C28 C20 120.5(9) .
O4 C28 C20 113.9(9) .
O4 C29 C30 107.0(9) .
O4 C29 H29A 110.3 .
C30 C29 H29A 110.3 .
O4 C29 H29B 110.3 .
C30 C29 H29B 110.3 .
H29A C29 H29B 108.6 .
C29 C30 C31 113.1(13) .
C29 C30 H30A 109.0 .
C31 C30 H30A 109.0 .
C29 C30 H30B 109.0 .
C31 C30 H30B 109.0 .
H30A C30 H30B 107.8 .
C30 C31 C32 107.5(18) .
C30 C31 H31A 110.2 .
C32 C31 H31A 110.2 .
C30 C31 H31B 110.2 .
C32 C31 H31B 110.2 .
H31A C31 H31B 108.5 .
C31 C32 H32A 109.5 .
C31 C32 H32B 109.5 .
H32A C32 H32B 109.5 .
C31 C32 H32C 109.5 .
H32A C32 H32C 109.5 .
H32B C32 H32C 109.5 .
N4 C33 N5 125.9(9) .
N4 C33 C34 123.7(8) .
N5 C33 C34 110.3(8) .
C35 C34 C42 121.1(9) .
C35 C34 C33 132.9(9) .
C42 C34 C33 106.1(8) .
C34 C35 C36 117.3(10) .
C34 C35 H35 121.3 .
C36 C35 H35 121.3 .
O5 C36 C35 123.6(10) .
O5 C36 C44 114.6(11) .
C35 C36 C44 121.8(11) .
O5 C37 C38 109.6(14) .
O5 C37 H37A 109.8 .
C38 C37 H37A 109.8 .
O5 C37 H37B 109.8 .
C38 C37 H37B 109.8 .
H37A C37 H37B 108.2 .
C39 C38 C37 114(2) .
C39 C38 H38A 108.8 .
C37 C38 H38A 108.8 .
C39 C38 H38B 108.8 .
C37 C38 H38B 108.8 .
H38A C38 H38B 107.7 .
C40 C39 C38 123(4) .
C40 C39 H39A 106.5 .
C38 C39 H39A 106.5 .
C40 C39 H39B 106.5 .
C38 C39 H39B 106.5 .
H39A C39 H39B 106.5 .
C39 C40 H40A 109.5 .
C39 C40 H40B 109.5 .
H40A C40 H40B 109.5 .
C39 C40 H40C 109.5 .
H40A C40 H40C 109.5 .
H40B C40 H40C 109.5 .
N6 C41 N5 126.7(10) .
N6 C41 C42 122.6(9) .
N5 C41 C42 110.6(8) .
C34 C42 C43 121.8(10) .
C34 C42 C41 106.8(9) .
C43 C42 C41 131.4(9) .
C44 C43 C42 116.4(10) .
C44 C43 H43 121.8 .
C42 C43 H43 121.8 .
C43 C44 O6 123.8(11) .
C43 C44 C36 121.6(11) .
O6 C44 C36 114.5(12) .
O6 C45 C46 110(2) .
O6 C45 H45A 109.7 .
C46 C45 H45A 109.7 .
O6 C45 H45B 109.7 .
C46 C45 H45B 109.7 .
H45A C45 H45B 108.2 .
C45 C46 C47 102(3) .
C45 C46 H46A 111.4 .
C47 C46 H46A 111.4 .
C45 C46 H46B 111.4 .
C47 C46 H46B 111.4 .
H46A C46 H46B 109.3 .
C48 C47 C46 91(3) .
C48 C47 H47A 113.4 .
C46 C47 H47A 113.4 .
C48 C47 H47B 113.4 .
C46 C47 H47B 113.4 .
H47A C47 H47B 110.7 .
C47 C48 H48A 109.5 .
C47 C48 H48B 109.5 .
H48A C48 H48B 109.5 .
C47 C48 H48C 109.5 .
H48A C48 H48C 109.5 .
H48B C48 H48C 109.5 .
N16 C49 N9 126.4(8) .
N16 C49 C50 123.8(7) .
N9 C49 C50 109.8(8) .
C51 C50 C58 120.7(9) .
C51 C50 C49 132.3(9) .
C58 C50 C49 106.9(7) .
C52 C51 C50 117.2(9) .
C52 C51 H51 121.4 .
C50 C51 H51 121.4 .
O9 C52 C51 124.2(9) .
O9 C52 C60 114.3(9) .
C51 C52 C60 121.4(8) .
O9 C53 C54 108.3(9) .
O9 C53 H53A 110.0 .
C54 C53 H53A 110.0 .
O9 C53 H53B 110.0 .
C54 C53 H53B 110.0 .
H53A C53 H53B 108.4 .
C53 C54 C55 113.2(10) .
C53 C54 H54A 108.9 .
C55 C54 H54A 108.9 .
C53 C54 H54B 108.9 .
C55 C54 H54B 108.9 .
H54A C54 H54B 107.7 .
C54 C55 C56 111.3(12) .
C54 C55 H55A 109.4 .
C56 C55 H55A 109.4 .
C54 C55 H55B 109.4 .
C56 C55 H55B 109.4 .
H55A C55 H55B 108.0 .
C55 C56 H56A 109.5 .
C55 C56 H56B 109.5 .
H56A C56 H56B 109.5 .
C55 C56 H56C 109.5 .
H56A C56 H56C 109.5 .
H56B C56 H56C 109.5 .
N10 C57 N9 129.3(8) .
N10 C57 C58 122.3(9) .
N9 C57 C58 108.4(8) .
C59 C58 C50 122.5(8) .
C59 C58 C57 131.6(9) .
C50 C58 C57 105.9(8) .
C58 C59 C60 117.8(9) .
C58 C59 H59 121.1 .
C60 C59 H59 121.1 .
O10 C60 C59 124.8(10) .
O10 C60 C52 114.8(8) .
C59 C60 C52 120.4(9) .
O10 C61 C62 107.0(9) .
O10 C61 H61A 110.3 .
C62 C61 H61A 110.3 .
O10 C61 H61B 110.3 .
C62 C61 H61B 110.3 .
H61A C61 H61B 108.6 .
C63 C62 C61 111.8(10) .
C63 C62 H62A 109.3 .
C61 C62 H62A 109.3 .
C63 C62 H62B 109.3 .
C61 C62 H62B 109.3 .
H62A C62 H62B 107.9 .
C62 C63 C64 111.5(12) .
C62 C63 H63A 109.3 .
C64 C63 H63A 109.3 .
C62 C63 H63B 109.3 .
C64 C63 H63B 109.3 .
H63A C63 H63B 108.0 .
C63 C64 H64A 109.5 .
C63 C64 H64B 109.5 .
H64A C64 H64B 109.5 .
C63 C64 H64C 109.5 .
H64A C64 H64C 109.5 .
H64B C64 H64C 109.5 .
N10 C65 N11 129.0(8) .
N10 C65 C66 120.7(9) .
N11 C65 C66 110.3(7) .
C74 C66 C67 121.9(8) .
C74 C66 C65 105.8(8) .
C67 C66 C65 132.2(8) .
C68 C67 C66 117.1(9) .
C68 C67 H67 121.5 .
C66 C67 H67 121.5 .
O11 C68 C67 124.9(9) .
O11 C68 C76 114.7(8) .
C67 C68 C76 120.4(9) .
O11 C69 C70 105.9(10) .
O11 C69 H69A 110.6 .
C70 C69 H69A 110.6 .
O11 C69 H69B 110.6 .
C70 C69 H69B 110.6 .
H69A C69 H69B 108.7 .
C69 C70 C71 111.5(14) .
C69 C70 H70A 109.3 .
C71 C70 H70A 109.3 .
C69 C70 H70B 109.3 .
C71 C70 H70B 109.3 .
H70A C70 H70B 108.0 .
C72 C71 C70 121(2) .
C72 C71 H71A 107.1 .
C70 C71 H71A 107.1 .
C72 C71 H71B 107.1 .
C70 C71 H71B 107.1 .
H71A C71 H71B 106.8 .
C71 C72 H72A 109.5 .
C71 C72 H72B 109.5 .
H72A C72 H72B 109.5 .
C71 C72 H72C 109.5 .
H72A C72 H72C 109.5 .
H72B C72 H72C 109.5 .
N12 C73 N11 127.9(8) .
N12 C73 C74 123.1(8) .
N11 C73 C74 108.8(8) .
C75 C74 C66 121.6(9) .
C75 C74 C73 131.9(9) .
C66 C74 C73 106.5(8) .
C76 C75 C74 117.4(9) .
C76 C75 H75 121.3 .
C74 C75 H75 121.3 .
O12 C76 C75 125.6(9) .
O12 C76 C68 113.0(8) .
C75 C76 C68 121.4(8) .
O12 C77 C78 109.1(9) .
O12 C77 H77A 109.9 .
C78 C77 H77A 109.9 .
O12 C77 H77B 109.9 .
C78 C77 H77B 109.9 .
H77A C77 H77B 108.3 .
C79 C78 C77 114.4(11) .
C79 C78 H78A 108.7 .
C77 C78 H78A 108.7 .
C79 C78 H78B 108.7 .
C77 C78 H78B 108.7 .
H78A C78 H78B 107.6 .
C78 C79 C80 111.8(12) .
C78 C79 H79A 109.3 .
C80 C79 H79A 109.3 .
C78 C79 H79B 109.3 .
C80 C79 H79B 109.3 .
H79A C79 H79B 107.9 .
C79 C80 H80A 109.5 .
C79 C80 H80B 109.5 .
H80A C80 H80B 109.5 .
C79 C80 H80C 109.5 .
H80A C80 H80C 109.5 .
H80B C80 H80C 109.5 .
N12 C81 N13 126.6(8) .
N12 C81 C82 123.3(7) .
N13 C81 C82 110.1(8) .
C83 C82 C90 121.8(9) .
C83 C82 C81 132.2(9) .
C90 C82 C81 105.8(7) .
C84 C83 C82 116.5(9) .
C84 C83 H83 121.7 .
C82 C83 H83 121.7 .
O13 C84 C83 124.4(9) .
O13 C84 C92 113.8(9) .
C83 C84 C92 121.7(8) .
O13 C85 C86 107.0(8) .
O13 C85 H85A 110.3 .
C86 C85 H85A 110.3 .
O13 C85 H85B 110.3 .
C86 C85 H85B 110.3 .
H85A C85 H85B 108.6 .
C87 C86 C85 114.6(9) .
C87 C86 H86A 108.6 .
C85 C86 H86A 108.6 .
C87 C86 H86B 108.6 .
C85 C86 H86B 108.6 .
H86A C86 H86B 107.6 .
C86 C87 C88 114.6(11) .
C86 C87 H87A 108.6 .
C88 C87 H87A 108.6 .
C86 C87 H87B 108.6 .
C88 C87 H87B 108.6 .
H87A C87 H87B 107.6 .
C87 C88 H88A 109.5 .
C87 C88 H88B 109.5 .
H88A C88 H88B 109.5 .
C87 C88 H88C 109.5 .
H88A C88 H88C 109.5 .
H88B C88 H88C 109.5 .
N14 C89 N13 128.8(8) .
N14 C89 C90 121.9(9) .
N13 C89 C90 109.3(7) .
C91 C90 C82 121.1(8) .
C91 C90 C89 132.0(8) .
C82 C90 C89 106.9(8) .
C92 C91 C90 118.1(9) .
C92 C91 H91 121.0 .
C90 C91 H91 121.0 .
O14 C92 C91 125.3(10) .
O14 C92 C84 114.0(8) .
C91 C92 C84 120.7(9) .
O14 C93 C94 105.5(10) .
O14 C93 H93A 110.6 .
C94 C93 H93A 110.6 .
O14 C93 H93B 110.6 .
C94 C93 H93B 110.6 .
H93A C93 H93B 108.8 .
C95 C94 C93 112.0(12) .
C95 C94 H94A 109.2 .
C93 C94 H94A 109.2 .
C95 C94 H94B 109.2 .
C93 C94 H94B 109.2 .
H94A C94 H94B 107.9 .
C96 C95 C94 115.2(16) .
C96 C95 H95A 108.5 .
C94 C95 H95A 108.5 .
C96 C95 H95B 108.5 .
C94 C95 H95B 108.5 .
H95A C95 H95B 107.5 .
C95 C96 H96A 109.5 .
C95 C96 H96B 109.5 .
H96A C96 H96B 109.5 .
C95 C96 H96C 109.5 .
H96A C96 H96C 109.5 .
H96B C96 H96C 109.5 .
N14 C97 N15 128.4(8) .
N14 C97 C98 122.0(8) .
N15 C97 C98 109.6(7) .
C99 C98 C106 123.0(8) .
C99 C98 C97 131.0(8) .
C106 C98 C97 106.0(8) .
C98 C99 C100 117.9(9) .
C98 C99 H99 121.0 .
C100 C99 H99 121.0 .
O15 C100 C99 126.0(9) .
O15 C100 C108 114.7(8) .
C99 C100 C108 119.3(9) .
O15 C101 C102 107.1(9) .
O15 C101 H10A 110.3 .
C102 C101 H10A 110.3 .
O15 C101 H10B 110.3 .
C102 C101 H10B 110.3 .
H10A C101 H10B 108.6 .
C103 C102 C101 115.0(11) .
C103 C102 H10C 108.5 .
C101 C102 H10C 108.5 .
C103 C102 H10D 108.5 .
C101 C102 H10D 108.5 .
H10C C102 H10D 107.5 .
C102 C103 C104 113.4(13) .
C102 C103 H10E 108.9 .
C104 C103 H10E 108.9 .
C102 C103 H10F 108.9 .
C104 C103 H10F 108.9 .
H10E C103 H10F 107.7 .
C103 C104 H10G 109.5 .
C103 C104 H10H 109.5 .
H10G C104 H10H 109.5 .
C103 C104 H10I 109.5 .
H10G C104 H10I 109.5 .
H10H C104 H10I 109.5 .
N16 C105 N15 127.3(8) .
N16 C105 C106 124.4(7) .
N15 C105 C106 108.2(8) .
C98 C106 C107 121.5(9) .
C98 C106 C105 107.8(7) .
C107 C106 C105 130.7(9) .
C108 C107 C106 116.4(9) .
C108 C107 H107 121.8 .
C106 C107 H107 121.8 .
O16 C108 C107 124.0(9) .
O16 C108 C100 114.2(9) .
C107 C108 C100 121.8(8) .
O16 C109 C110 107.6(8) .
O16 C109 H10J 110.2 .
C110 C109 H10J 110.2 .
O16 C109 H10K 110.2 .
C110 C109 H10K 110.2 .
H10J C109 H10K 108.5 .
C111 C110 C109 113.9(10) .
C111 C110 H11A 108.8 .
C109 C110 H11A 108.8 .
C111 C110 H11B 108.8 .
C109 C110 H11B 108.8 .
H11A C110 H11B 107.7 .
C110 C111 C112 110.2(15) .
C110 C111 H11C 109.6 .
C112 C111 H11C 109.6 .
C110 C111 H11D 109.6 .
C112 C111 H11D 109.6 .
H11C C111 H11D 108.1 .
C111 C112 H11E 109.5 .
C111 C112 H11F 109.5 .
H11E C112 H11F 109.5 .
C111 C112 H11G 109.5 .
H11E C112 H11G 109.5 .
H11F C112 H11G 109.5 .
N6 C113 N7 127.8(8) .
N6 C113 C114 122.6(11) .
N7 C113 C114 109.6(10) .
C117 C114 C115 122.5(9) .
C117 C114 C113 106.9(10) .
C115 C114 C113 130.5(11) .
C117 C115 C114 114.0(10) 2_566
C117 C115 H115 123.0 2_566
C114 C115 H115 123.0 .
N8 C116 N7 126.8(9) .
N8 C116 C117 122.0(9) .
N7 C116 C117 111.1(11) .
C115 C117 C114 123.5(10) 2_566
C115 C117 C116 130.9(12) 2_566
C114 C117 C116 105.6(9) .
Cl3 C201 Cl1 115.6(13) .
Cl3 C201 Cl2 112.0(13) .
Cl1 C201 Cl2 111.4(13) .
Cl3 C201 H201 105.6 .
Cl1 C201 H201 105.6 .
Cl2 C201 H201 105.6 .
Cl6 C202 Cl4 113.0(10) .
Cl6 C202 Cl5 110.4(9) .
Cl4 C202 Cl5 109.7(9) .
Cl6 C202 H202 107.9 .
Cl4 C202 H202 107.9 .
Cl5 C202 H202 107.9 .
Cl8 C203 Cl7 111.5(8) .
Cl8 C203 Cl9 110.3(8) .
Cl7 C203 Cl9 109.9(7) .
Cl8 C203 H203 108.4 .
Cl7 C203 H203 108.4 .
Cl9 C203 H203 108.4 .
Cl10 C204 Cl12 108.9(19) .
Cl10 C204 Cl11 107.2(17) .
Cl12 C204 Cl11 110.8(18) .
Cl10 C204 H204 110.0 .
Cl12 C204 H204 110.0 .
Cl11 C204 H204 110.0 .
C205 O205 H205 109.5 .
O205 C205 H20B 109.5 .
O205 C205 H20C 109.5 .
H20B C205 H20C 109.5 .
O205 C205 H20D 109.5 .
H20B C205 H20D 109.5 .
H20C C205 H20D 109.5 .
C206 O206 H206 109.5 .
O206 C206 H20F 109.5 .
O206 C206 H20G 109.5 .
H20F C206 H20G 109.5 .
O206 C206 H20H 109.5 .
H20F C206 H20H 109.5 .
H20G C206 H20H 109.5 .
C207 O207 H207 109.5 .
O207 C207 H20I 109.5 .
O207 C207 H20J 109.5 .
H20I C207 H20J 109.5 .
O207 C207 H20K 109.5 .
H20I C207 H20K 109.5 .
H20J C207 H20K 109.5 .
C208 O208 H208 109.5 .
O208 C208 H20L 109.5 .
O208 C208 H20M 109.5 .
H20L C208 H20M 109.5 .
O208 C208 H20N 109.5 .
H20L C208 H20N 109.5 .
H20M C208 H20N 109.5 .
C209 O209 H209 109.5 .
O209 C209 H20O 109.5 .
O209 C209 H20P 109.5 .
H20O C209 H20P 109.5 .
O209 C209 H20Q 109.5 .
H20O C209 H20Q 109.5 .
H20P C209 H20Q 109.5 .
C210 O210 H210 109.5 .
O210 C210 H21C 109.5 .
O210 C210 H21D 109.5 .
H21C C210 H21D 109.5 .
O210 C210 H21E 109.5 .
H21C C210 H21E 109.5 .
H21D C210 H21E 109.5 .
C211 O211 H211 109.5 .
O211 C211 H21F 109.5 .
O211 C211 H21G 109.5 .
H21F C211 H21G 109.5 .
O211 C211 H21H 109.5 .
H21F C211 H21H 109.5 .
H21G C211 H21H 109.5 .
C212 O212 H212 109.5 .
O212 C212 H21I 109.5 .
O212 C212 H21J 109.5 .
H21I C212 H21J 109.5 .
O212 C212 H21K 109.5 .
H21I C212 H21K 109.5 .
H21J C212 H21K 109.5 .

loop_
_geom_bond_atom_site_label_1
_geom_bond_atom_site_label_2
_geom_bond_distance
_geom_bond_site_symmetry_2
Tb1 N13 2.397(7) .
Tb1 N15 2.402(8) .
Tb1 N11 2.407(8) .
Tb1 N9 2.419(8) .
Tb1 N5 2.433(8) .
Tb1 N1 2.436(8) .
Tb1 N3 2.443(7) .
Tb1 N7 2.447(7) .
N1 C9 1.347(12) .
N1 C1 1.388(12) .
N2 C17 1.343(12) .
N2 C9 1.344(11) .
N3 C17 1.362(12) .
N3 C25 1.371(11) .
N4 C25 1.336(12) .
N4 C33 1.348(11) .
N5 C41 1.380(12) .
N5 C33 1.386(12) .
N6 C41 1.337(11) .
N6 C113 1.337(15) .
N7 C116 1.375(13) .
N7 C113 1.379(15) .
N8 C1 1.329(13) .
N8 C116 1.345(15) .
N9 C49 1.370(10) .
N9 C57 1.373(12) .
N10 C57 1.321(11) .
N10 C65 1.339(11) .
N11 C65 1.362(12) .
N11 C73 1.367(11) .
N12 C73 1.343(12) .
N12 C81 1.343(11) .
N13 C89 1.371(12) .
N13 C81 1.373(10) .
N14 C89 1.327(11) .
N14 C97 1.334(10) .
N15 C97 1.356(12) .
N15 C105 1.400(10) .
N16 C105 1.317(12) .
N16 C49 1.343(12) .
O1 C4 1.363(14) .
O1 C5 1.43(2) .
O2 C12 1.379(16) .
O2 C13 1.398(19) .
O3 C20 1.366(12) .
O3 C21 1.421(13) .
O4 C28 1.374(12) .
O4 C29 1.432(13) .
O5 C36 1.379(15) .
O5 C37 1.388(17) .
O6 C44 1.382(15) .
O6 C45 1.47(2) .
O9 C52 1.367(10) .
O9 C53 1.436(12) .
O10 C60 1.359(12) .
O10 C61 1.433(13) .
O11 C68 1.367(12) .
O11 C69 1.437(13) .
O12 C76 1.380(11) .
O12 C77 1.424(12) .
O13 C84 1.371(11) .
O13 C85 1.432(12) .
O14 C92 1.374(12) .
O14 C93 1.441(13) .
O15 C100 1.368(12) .
O15 C101 1.439(13) .
O16 C108 1.367(11) .
O16 C109 1.434(11) .
C1 C2 1.454(15) .
C2 C3 1.390(15) .
C2 C10 1.395(14) .
C3 C4 1.368(19) .
C3 H3 0.9500 .
C4 C12 1.393(19) .
C5 C6 1.49(2) .
C5 H5A 0.9900 .
C5 H5B 0.9900 .
C6 C7 1.44(3) .
C6 H6A 0.9900 .
C6 H6B 0.9900 .
C7 C8A 1.28(6) .
C7 C8B 1.62(4) .
C7 H7A 0.9900 .
C7 H7B 0.9900 .
C8A H8A1 0.9800 .
C8A H8A2 0.9800 .
C8A H8A3 0.9800 .
C8B H8B1 0.9800 .
C8B H8B2 0.9800 .
C8B H8B3 0.9800 .
C9 C10 1.472(14) .
C10 C11 1.405(16) .
C11 C12 1.393(16) .
C11 H11 0.9500 .
C13 C14 1.56(3) .
C13 H13A 0.9900 .
C13 H13B 0.9900 .
C14 C15 1.73(4) .
C14 H14A 0.9900 .
C14 H14B 0.9900 .
C15 C16 1.48(5) .
C15 H15A 0.9900 .
C15 H15B 0.9900 .
C16 H16A 0.9800 .
C16 H16B 0.9800 .
C16 H16C 0.9800 .
C17 C18 1.461(12) .
C18 C19 1.380(14) .
C18 C26 1.401(14) .
C19 C20 1.412(14) .
C19 H19 0.9500 .
C20 C28 1.418(15) .
C21 C22 1.511(14) .
C21 H21A 0.9900 .
C21 H21B 0.9900 .
C22 C23A 1.449(19) .
C22 C23B 1.48(6) .
C22 H22A 0.9900 .
C22 H22B 0.9900 .
C23A C24A 1.52(2) .
C23A H23A 0.9900 .
C23A H23B 0.9900 .
C24A H24A 0.9800 .
C24A H24B 0.9800 .
C24A H24C 0.9800 .
C23B C24B 1.49(8) .
C23B H23C 0.9900 .
C23B H23D 0.9900 .
C24B H24D 0.9800 .
C24B H24E 0.9800 .
C24B H24F 0.9800 .
C25 C26 1.439(12) .
C26 C27 1.384(13) .
C27 C28 1.373(14) .
C27 H27 0.9500 .
C29 C30 1.515(14) .
C29 H29A 0.9900 .
C29 H29B 0.9900 .
C30 C31 1.53(2) .
C30 H30A 0.9900 .
C30 H30B 0.9900 .
C31 C32 1.55(2) .
C31 H31A 0.9900 .
C31 H31B 0.9900 .
C32 H32A 0.9800 .
C32 H32B 0.9800 .
C32 H32C 0.9800 .
C33 C34 1.451(14) .
C34 C35 1.378(14) .
C34 C42 1.393(12) .
C35 C36 1.379(15) .
C35 H35 0.9500 .
C36 C44 1.399(16) .
C37 C38 1.49(2) .
C37 H37A 0.9900 .
C37 H37B 0.9900 .
C38 C39 1.36(4) .
C38 H38A 0.9900 .
C38 H38B 0.9900 .
C39 C40 1.25(4) .
C39 H39A 0.9900 .
C39 H39B 0.9900 .
C40 H40A 0.9800 .
C40 H40B 0.9800 .
C40 H40C 0.9800 .
C41 C42 1.438(14) .
C42 C43 1.404(15) .
C43 C44 1.372(17) .
C43 H43 0.9500 .
C45 C46 1.49(4) .
C45 H45A 0.9900 .
C45 H45B 0.9900 .
C46 C47 1.75(4) .
C46 H46A 0.9900 .
C46 H46B 0.9900 .
C47 C48 1.41(5) .
C47 H47A 0.9900 .
C47 H47B 0.9900 .
C48 H48A 0.9800 .
C48 H48B 0.9800 .
C48 H48C 0.9800 .
C49 C50 1.454(13) .
C50 C51 1.395(12) .
C50 C58 1.396(13) .
C51 C52 1.385(14) .
C51 H51 0.9500 .
C52 C60 1.424(15) .
C53 C54 1.507(13) .
C53 H53A 0.9900 .
C53 H53B 0.9900 .
C54 C55 1.521(17) .
C54 H54A 0.9900 .
C54 H54B 0.9900 .
C55 C56 1.549(18) .
C55 H55A 0.9900 .
C55 H55B 0.9900 .
C56 H56A 0.9800 .
C56 H56B 0.9800 .
C56 H56C 0.9800 .
C57 C58 1.495(12) .
C58 C59 1.371(14) .
C59 C60 1.383(13) .
C59 H59 0.9500 .
C61 C62 1.544(15) .
C61 H61A 0.9900 .
C61 H61B 0.9900 .
C62 C63 1.509(17) .
C62 H62A 0.9900 .
C62 H62B 0.9900 .
C63 C64 1.556(18) .
C63 H63A 0.9900 .
C63 H63B 0.9900 .
C64 H64A 0.9800 .
C64 H64B 0.9800 .
C64 H64C 0.9800 .
C65 C66 1.476(13) .
C66 C74 1.389(13) .
C66 C67 1.395(13) .
C67 C68 1.394(13) .
C67 H67 0.9500 .
C68 C76 1.426(14) .
C69 C70 1.492(16) .
C69 H69A 0.9900 .
C69 H69B 0.9900 .
C70 C71 1.50(2) .
C70 H70A 0.9900 .
C70 H70B 0.9900 .
C71 C72 1.47(4) .
C71 H71A 0.9900 .
C71 H71B 0.9900 .
C72 H72A 0.9800 .
C72 H72B 0.9800 .
C72 H72C 0.9800 .
C73 C74 1.494(13) .
C74 C75 1.385(12) .
C75 C76 1.383(13) .
C75 H75 0.9500 .
C77 C78 1.495(14) .
C77 H77A 0.9900 .
C77 H77B 0.9900 .
C78 C79 1.394(18) .
C78 H78A 0.9900 .
C78 H78B 0.9900 .
C79 C80 1.577(18) .
C79 H79A 0.9900 .
C79 H79B 0.9900 .
C80 H80A 0.9800 .
C80 H80B 0.9800 .
C80 H80C 0.9800 .
C81 C82 1.457(12) .
C82 C83 1.392(11) .
C82 C90 1.397(13) .
C83 C84 1.386(14) .
C83 H83 0.9500 .
C84 C92 1.413(14) .
C85 C86 1.527(13) .
C85 H85A 0.9900 .
C85 H85B 0.9900 .
C86 C87 1.497(17) .
C86 H86A 0.9900 .
C86 H86B 0.9900 .
C87 C88 1.522(16) .
C87 H87A 0.9900 .
C87 H87B 0.9900 .
C88 H88A 0.9800 .
C88 H88B 0.9800 .
C88 H88C 0.9800 .
C89 C90 1.459(12) .
C90 C91 1.381(13) .
C91 C92 1.377(13) .
C91 H91 0.9500 .
C93 C94 1.527(16) .
C93 H93A 0.9900 .
C93 H93B 0.9900 .
C94 C95 1.52(2) .
C94 H94A 0.9900 .
C94 H94B 0.9900 .
C95 C96 1.46(2) .
C95 H95A 0.9900 .
C95 H95B 0.9900 .
C96 H96A 0.9800 .
C96 H96B 0.9800 .
C96 H96C 0.9800 .
C97 C98 1.498(12) .
C98 C99 1.359(14) .
C98 C106 1.371(13) .
C99 C100 1.388(13) .
C99 H99 0.9500 .
C100 C108 1.428(14) .
C101 C102 1.511(15) .
C101 H10A 0.9900 .
C101 H10B 0.9900 .
C102 C103 1.487(18) .
C102 H10C 0.9900 .
C102 H10D 0.9900 .
C103 C104 1.520(19) .
C103 H10E 0.9900 .
C103 H10F 0.9900 .
C104 H10G 0.9800 .
C104 H10H 0.9800 .
C104 H10I 0.9800 .
C105 C106 1.475(14) .
C106 C107 1.392(12) .
C107 C108 1.387(15) .
C107 H107 0.9500 .
C109 C110 1.493(13) .
C109 H10J 0.9900 .
C109 H10K 0.9900 .
C110 C111 1.485(18) .
C110 H11A 0.9900 .
C110 H11B 0.9900 .
C111 C112 1.57(2) .
C111 H11C 0.9900 .
C111 H11D 0.9900 .
C112 H11E 0.9800 .
C112 H11F 0.9800 .
C112 H11G 0.9800 .
C113 C114 1.462(13) .
C114 C117 1.397(16) .
C114 C115 1.405(15) .
C115 C117 1.395(13) 2_566
C115 H115 0.9500 .
C116 C117 1.452(14) .
C117 C115 1.395(13) 2_566
C201 Cl3 1.71(2) .
C201 Cl1 1.76(2) .
C201 Cl2 1.77(2) .
C201 H201 1.0000 .
C202 Cl6 1.720(17) .
C202 Cl4 1.767(17) .
C202 Cl5 1.768(17) .
C202 H202 1.0000 .
C203 Cl8 1.731(14) .
C203 Cl7 1.755(14) .
C203 Cl9 1.775(14) .
C203 H203 1.0000 .
C204 Cl10 1.67(3) .
C204 Cl12 1.71(3) .
C204 Cl11 1.81(3) .
C204 H204 1.0000 .
O205 C205 1.35(2) .
O205 H205 0.84(2) .
C205 H20B 0.9800 .
C205 H20C 0.9800 .
C205 H20D 0.9800 .
O206 C206 1.21(2) .
O206 H206 0.84(3) .
C206 H20F 0.9800 .
C206 H20G 0.9800 .
C206 H20H 0.9800 .
O207 C207 1.40(2) .
O207 H207 0.84(3) .
C207 H20I 0.9800 .
C207 H20J 0.9800 .
C207 H20K 0.9800 .
O208 C208 1.30(4) .
O208 H208 0.85(4) .
C208 H20L 0.9800 .
C208 H20M 0.9800 .
C208 H20N 0.9800 .
O209 C209 1.44(4) .
O209 H209 0.85(3) .
C209 H20O 0.9800 .
C209 H20P 0.9800 .
C209 H20Q 0.9800 .
O210 C210 1.38(3) .
O210 H210 0.86(4) .
C210 H21C 0.9800 .
C210 H21D 0.9800 .
C210 H21E 0.9800 .
O211 C211 1.44(3) .
O211 H211 0.85(4) .
C211 H21F 0.9800 .
C211 H21G 0.9800 .
C211 H21H 0.9800 .
O212 C212 1.47(2) .
O212 H212 0.83(4) .
C212 H21I 0.9800 .
C212 H21J 0.9800 .
C212 H21K 0.9800 .

loop_
_geom_torsion_atom_site_label_1
_geom_torsion_atom_site_label_2
_geom_torsion_atom_site_label_3
_geom_torsion_atom_site_label_4
_geom_torsion
_geom_torsion_site_symmetry_4
C116 N8 C1 N1 -1.1(16) .
C116 N8 C1 C2 175.8(9) .
C9 N1 C1 N8 172.2(10) .
Tb1 N1 C1 N8 -38.8(13) .
C9 N1 C1 C2 -5.0(11) .
Tb1 N1 C1 C2 144.0(6) .
N8 C1 C2 C3 7.0(17) .
N1 C1 C2 C3 -175.6(11) .
N8 C1 C2 C10 -172.8(9) .
N1 C1 C2 C10 4.7(11) .
C10 C2 C3 C4 1.7(17) .
C1 C2 C3 C4 -178.1(12) .
C5 O1 C4 C3 -12(2) .
C5 O1 C4 C12 167.4(15) .
C2 C3 C4 O1 179.0(12) .
C2 C3 C4 C12 0(2) .
C4 O1 C5 C6 -170.2(16) .
O1 C5 C6 C7 62(3) .
C5 C6 C7 C8A 26(6) .
C5 C6 C7 C8B 176(2) .
C17 N2 C9 N1 0.2(15) .
C17 N2 C9 C10 -174.9(9) .
C1 N1 C9 N2 -172.1(9) .
Tb1 N1 C9 N2 39.8(13) .
C1 N1 C9 C10 3.4(11) .
Tb1 N1 C9 C10 -144.7(7) .
C3 C2 C10 C11 -1.4(16) .
C1 C2 C10 C11 178.3(10) .
C3 C2 C10 C9 177.7(10) .
C1 C2 C10 C9 -2.5(11) .
N2 C9 C10 C2 175.3(9) .
N1 C9 C10 C2 -0.5(11) .
N2 C9 C10 C11 -5.7(18) .
N1 C9 C10 C11 178.5(11) .
C2 C10 C11 C12 -0.5(17) .
C9 C10 C11 C12 -179.4(12) .
C13 O2 C12 C11 19(2) .
C13 O2 C12 C4 -161.9(15) .
C10 C11 C12 O2 -178.9(12) .
C10 C11 C12 C4 2(2) .
O1 C4 C12 O2 0(2) .
C3 C4 C12 O2 179.0(13) .
O1 C4 C12 C11 179.0(13) .
C3 C4 C12 C11 -2(2) .
C12 O2 C13 C14 164.1(17) .
O2 C13 C14 C15 -72(2) .
C13 C14 C15 C16 -180(3) .
C9 N2 C17 N3 -4.6(16) .
C9 N2 C17 C18 172.6(9) .
C25 N3 C17 N2 173.6(9) .
Tb1 N3 C17 N2 -31.6(13) .
C25 N3 C17 C18 -3.8(10) .
Tb1 N3 C17 C18 151.0(6) .
N2 C17 C18 C19 4.5(17) .
N3 C17 C18 C19 -177.9(11) .
N2 C17 C18 C26 -175.2(9) .
N3 C17 C18 C26 2.5(11) .
C26 C18 C19 C20 1.0(16) .
C17 C18 C19 C20 -178.7(11) .
C21 O3 C20 C19 5.3(16) .
C21 O3 C20 C28 -174.2(10) .
C18 C19 C20 O3 179.9(10) .
C18 C19 C20 C28 -0.6(17) .
C20 O3 C21 C22 178.9(10) .
O3 C21 C22 C23A -65.9(15) .
O3 C21 C22 C23B -170(3) .
C21 C22 C23A C24A -166.4(13) .
C21 C22 C23B C24B 170(4) .
C33 N4 C25 N3 5.5(14) .
C33 N4 C25 C26 -170.0(9) .
C17 N3 C25 N4 -172.3(9) .
Tb1 N3 C25 N4 33.0(12) .
C17 N3 C25 C26 3.7(10) .
Tb1 N3 C25 C26 -151.0(6) .
C19 C18 C26 C27 -0.2(16) .
C17 C18 C26 C27 179.6(10) .
C19 C18 C26 C25 -179.9(10) .
C17 C18 C26 C25 -0.2(11) .
N4 C25 C26 C27 -5.6(17) .
N3 C25 C26 C27 178.2(11) .
N4 C25 C26 C18 174.1(8) .
N3 C25 C26 C18 -2.2(11) .
C18 C26 C27 C28 -1.1(16) .
C25 C26 C27 C28 178.6(11) .
C26 C27 C28 O4 -179.9(11) .
C26 C27 C28 C20 1.4(18) .
C29 O4 C28 C27 -3.5(18) .
C29 O4 C28 C20 175.3(11) .
O3 C20 C28 C27 179.0(11) .
C19 C20 C28 C27 -0.6(18) .
O3 C20 C28 O4 0.1(16) .
C19 C20 C28 O4 -179.4(11) .
C28 O4 C29 C30 -173.8(11) .
O4 C29 C30 C31 62.9(15) .
C29 C30 C31 C32 175.9(14) .
C25 N4 C33 N5 -3.6(14) .
C25 N4 C33 C34 171.9(9) .
C41 N5 C33 N4 172.1(9) .
Tb1 N5 C33 N4 -36.7(12) .
C41 N5 C33 C34 -3.8(10) .
Tb1 N5 C33 C34 147.4(6) .
N4 C33 C34 C35 6.5(17) .
N5 C33 C34 C35 -177.5(11) .
N4 C33 C34 C42 -174.3(9) .
N5 C33 C34 C42 1.8(11) .
C42 C34 C35 C36 0.1(17) .
C33 C34 C35 C36 179.2(11) .
C37 O5 C36 C35 -16(2) .
C37 O5 C36 C44 163.7(14) .
C34 C35 C36 O5 178.5(13) .
C34 C35 C36 C44 -2(2) .
C36 O5 C37 C38 -164.5(15) .
O5 C37 C38 C39 59(3) .
C37 C38 C39 C40 72(5) .
C113 N6 C41 N5 2.7(15) .
C113 N6 C41 C42 -173.3(9) .
C33 N5 C41 N6 -172.0(9) .
Tb1 N5 C41 N6 36.8(12) .
C33 N5 C41 C42 4.4(10) .
Tb1 N5 C41 C42 -146.8(6) .
C35 C34 C42 C43 2.1(16) .
C33 C34 C42 C43 -177.3(10) .
C35 C34 C42 C41 -179.7(10) .
C33 C34 C42 C41 0.9(11) .
N6 C41 C42 C34 173.2(9) .
N5 C41 C42 C34 -3.4(11) .
N6 C41 C42 C43 -8.8(18) .
N5 C41 C42 C43 174.6(11) .
C34 C42 C43 C44 -2.6(17) .
C41 C42 C43 C44 179.7(12) .
C42 C43 C44 O6 178.8(13) .
C42 C43 C44 C36 1(2) .
C45 O6 C44 C43 13(2) .
C45 O6 C44 C36 -168.8(15) .
O5 C36 C44 C43 -179.1(14) .
C35 C36 C44 C43 1(2) .
O5 C36 C44 O6 3(2) .
C35 C36 C44 O6 -176.9(13) .
C44 O6 C45 C46 167(2) .
O6 C45 C46 C47 -69(3) .
C45 C46 C47 C48 158(4) .
C105 N16 C49 N9 4.1(15) .
C105 N16 C49 C50 -176.3(9) .
C57 N9 C49 N16 -176.5(9) .
Tb1 N9 C49 N16 37.2(12) .
C57 N9 C49 C50 3.9(10) .
Tb1 N9 C49 C50 -142.4(6) .
N16 C49 C50 C51 -5.5(16) .
N9 C49 C50 C51 174.1(10) .
N16 C49 C50 C58 176.7(9) .
N9 C49 C50 C58 -3.7(11) .
C58 C50 C51 C52 -0.9(14) .
C49 C50 C51 C52 -178.4(10) .
C53 O9 C52 C51 7.3(15) .
C53 O9 C52 C60 -171.1(9) .
C50 C51 C52 O9 -178.7(9) .
C50 C51 C52 C60 -0.4(15) .
C52 O9 C53 C54 171.7(9) .
O9 C53 C54 C55 -60.5(14) .
C53 C54 C55 C56 178.9(13) .
C65 N10 C57 N9 -2.8(15) .
C65 N10 C57 C58 177.4(8) .
C49 N9 C57 N10 177.6(9) .
Tb1 N9 C57 N10 -35.8(12) .
C49 N9 C57 C58 -2.5(10) .
Tb1 N9 C57 C58 144.1(6) .
C51 C50 C58 C59 1.5(15) .
C49 C50 C58 C59 179.6(9) .
C51 C50 C58 C57 -176.1(8) .
C49 C50 C58 C57 2.0(10) .
N10 C57 C58 C59 2.8(17) .
N9 C57 C58 C59 -177.1(11) .
N10 C57 C58 C50 -179.9(8) .
N9 C57 C58 C50 0.2(10) .
C50 C58 C59 C60 -0.8(16) .
C57 C58 C59 C60 176.1(10) .
C61 O10 C60 C59 -9.1(16) .
C61 O10 C60 C52 168.9(9) .
C58 C59 C60 O10 177.4(10) .
C58 C59 C60 C52 -0.4(16) .
O9 C52 C60 O10 1.5(14) .
C51 C52 C60 O10 -177.0(9) .
O9 C52 C60 C59 179.5(9) .
C51 C52 C60 C59 1.0(16) .
C60 O10 C61 C62 -169.0(9) .
O10 C61 C62 C63 64.3(14) .
C61 C62 C63 C64 176.4(12) .
C57 N10 C65 N11 2.1(15) .
C57 N10 C65 C66 -176.1(8) .
C73 N11 C65 N10 -177.5(9) .
Tb1 N11 C65 N10 37.3(12) .
C73 N11 C65 C66 0.9(10) .
Tb1 N11 C65 C66 -144.3(6) .
N10 C65 C66 C74 177.9(8) .
N11 C65 C66 C74 -0.7(10) .
N10 C65 C66 C67 -3.2(16) .
N11 C65 C66 C67 178.2(10) .
C74 C66 C67 C68 1.2(14) .
C65 C66 C67 C68 -177.6(10) .
C69 O11 C68 C67 -6.0(16) .
C69 O11 C68 C76 172.1(10) .
C66 C67 C68 O11 178.7(9) .
C66 C67 C68 C76 0.7(15) .
C68 O11 C69 C70 -178.3(10) .
O11 C69 C70 C71 67.3(16) .
C69 C70 C71 C72 163(3) .
C81 N12 C73 N11 0.1(14) .
C81 N12 C73 C74 175.0(8) .
C65 N11 C73 N12 174.7(9) .
Tb1 N11 C73 N12 -40.1(12) .
C65 N11 C73 C74 -0.7(10) .
Tb1 N11 C73 C74 144.5(6) .
C67 C66 C74 C75 -0.7(15) .
C65 C66 C74 C75 178.4(8) .
C67 C66 C74 C73 -178.8(9) .
C65 C66 C74 C73 0.3(10) .
N12 C73 C74 C75 6.8(15) .
N11 C73 C74 C75 -177.6(9) .
N12 C73 C74 C66 -175.4(8) .
N11 C73 C74 C66 0.3(10) .
C66 C74 C75 C76 -1.7(14) .
C73 C74 C75 C76 175.9(9) .
C77 O12 C76 C75 2.6(15) .
C77 O12 C76 C68 -176.5(9) .
C74 C75 C76 O12 -175.4(9) .
C74 C75 C76 C68 3.6(15) .
O11 C68 C76 O12 -2.3(13) .
C67 C68 C76 O12 175.9(9) .
O11 C68 C76 C75 178.6(9) .
C67 C68 C76 C75 -3.2(15) .
C76 O12 C77 C78 179.5(9) .
O12 C77 C78 C79 -61.9(15) .
C77 C78 C79 C80 -173.9(12) .
C73 N12 C81 N13 1.7(13) .
C73 N12 C81 C82 -175.2(8) .
C89 N13 C81 N12 -174.8(8) .
Tb1 N13 C81 N12 37.6(11) .
C89 N13 C81 C82 2.4(10) .
Tb1 N13 C81 C82 -145.2(6) .
N12 C81 C82 C83 -8.9(16) .
N13 C81 C82 C83 173.8(10) .
N12 C81 C82 C90 176.5(8) .
N13 C81 C82 C90 -0.8(10) .
C90 C82 C83 C84 -0.9(14) .
C81 C82 C83 C84 -174.8(10) .
C85 O13 C84 C83 -4.9(15) .
C85 O13 C84 C92 175.1(9) .
C82 C83 C84 O13 177.9(9) .
C82 C83 C84 C92 -2.1(15) .
C84 O13 C85 C86 -173.5(9) .
O13 C85 C86 C87 61.2(12) .
C85 C86 C87 C88 173.8(10) .
C97 N14 C89 N13 -3.4(15) .
C97 N14 C89 C90 176.7(8) .
C81 N13 C89 N14 177.2(9) .
Tb1 N13 C89 N14 -34.8(13) .
C81 N13 C89 C90 -3.0(10) .
Tb1 N13 C89 C90 145.0(6) .
C83 C82 C90 C91 2.7(15) .
C81 C82 C90 C91 178.0(8) .
C83 C82 C90 C89 -176.3(9) .
C81 C82 C90 C89 -1.0(10) .
N14 C89 C90 C91 3.5(16) .
N13 C89 C90 C91 -176.4(10) .
N14 C89 C90 C82 -177.7(9) .
N13 C89 C90 C82 2.5(10) .
C82 C90 C91 C92 -1.4(15) .
C89 C90 C91 C92 177.3(10) .
C93 O14 C92 C91 7.3(17) .
C93 O14 C92 C84 -171.0(10) .
C90 C91 C92 O14 -179.7(10) .
C90 C91 C92 C84 -1.6(16) .
O13 C84 C92 O14 1.8(14) .
C83 C84 C92 O14 -178.3(10) .
O13 C84 C92 C91 -176.6(9) .
C83 C84 C92 C91 3.4(16) .
C92 O14 C93 C94 173.2(10) .
O14 C93 C94 C95 -68.6(16) .
C93 C94 C95 C96 -173.5(16) .
C89 N14 C97 N15 1.5(15) .
C89 N14 C97 C98 -177.4(9) .
C105 N15 C97 N14 -176.8(9) .
Tb1 N15 C97 N14 38.3(12) .
C105 N15 C97 C98 2.2(10) .
Tb1 N15 C97 C98 -142.7(6) .
N14 C97 C98 C99 -2.7(17) .
N15 C97 C98 C99 178.2(11) .
N14 C97 C98 C106 179.1(9) .
N15 C97 C98 C106 0.1(11) .
C106 C98 C99 C100 1.0(17) .
C97 C98 C99 C100 -176.9(10) .
C101 O15 C100 C99 9.2(17) .
C101 O15 C100 C108 -170.9(10) .
C98 C99 C100 O15 -177.7(11) .
C98 C99 C100 C108 2.4(17) .
C100 O15 C101 C102 171.6(10) .
O15 C101 C102 C103 -66.6(16) .
C101 C102 C103 C104 -173.9(13) .
C49 N16 C105 N15 -3.8(15) .
C49 N16 C105 C106 177.0(9) .
C97 N15 C105 N16 177.1(9) .
Tb1 N15 C105 N16 -37.7(12) .
C97 N15 C105 C106 -3.6(10) .
Tb1 N15 C105 C106 141.6(6) .
C99 C98 C106 C107 -2.9(17) .
C97 C98 C106 C107 175.5(9) .
C99 C98 C106 C105 179.4(10) .
C97 C98 C106 C105 -2.2(11) .
N16 C105 C106 C98 -177.0(9) .
N15 C105 C106 C98 3.6(11) .
N16 C105 C106 C107 5.6(17) .
N15 C105 C106 C107 -173.7(10) .
C98 C106 C107 C108 1.1(16) .
C105 C106 C107 C108 178.1(10) .
C109 O16 C108 C107 -5.9(16) .
C109 O16 C108 C100 171.3(9) .
C106 C107 C108 O16 179.4(10) .
C106 C107 C108 C100 2.4(17) .
O15 C100 C108 O16 -1.4(15) .
C99 C100 C108 O16 178.5(10) .
O15 C100 C108 C107 175.9(11) .
C99 C100 C108 C107 -4.2(18) .
C108 O16 C109 C110 -176.5(9) .
O16 C109 C110 C111 58.1(14) .
C109 C110 C111 C112 180.0(13) .
C41 N6 C113 N7 -2.4(17) .
C41 N6 C113 C114 175.5(9) .
C116 N7 C113 N6 175.7(10) .
Tb1 N7 C113 N6 -36.5(14) .
C116 N7 C113 C114 -2.5(11) .
Tb1 N7 C113 C114 145.4(7) .
N6 C113 C114 C117 -176.9(10) .
N7 C113 C114 C117 1.4(12) .
N6 C113 C114 C115 5.8(18) .
N7 C113 C114 C115 -175.9(10) .
C117 C114 C115 C117 1.9(16) 2_566
C113 C114 C115 C117 178.8(10) 2_566
C1 N8 C116 N7 1.6(16) .
C1 N8 C116 C117 -174.4(9) .
C113 N7 C116 N8 -173.6(10) .
Tb1 N7 C116 N8 38.5(13) .
C113 N7 C116 C117 2.7(11) .
Tb1 N7 C116 C117 -145.2(7) .
C115 C114 C117 C115 -2.1(18) 2_566
C113 C114 C117 C115 -179.6(9) 2_566
C115 C114 C117 C116 177.8(9) .
C113 C114 C117 C116 0.2(11) .
N8 C116 C117 C115 -5.4(17) 2_566
N7 C116 C117 C115 178.1(10) 2_566
N8 C116 C117 C114 174.7(9) .
N7 C116 C117 C114 -1.8(11) .
